data_7130715
loop_
_publ_author_name
'Zhang, Ting'
'Hou, Yuhan'
'Hou, Baoshan'
'Zhao, Liang'
'Wang, Xinlong'
'Qin, Chao'
'Su, Zhongmin'

_publ_section_title
;
 High-nuclear polyoxovanadates assembled from pentagonal building blocks
;
_journal_name_full 'Chemical Communications'
_journal_paper_doi 10.1039/D2CC04436F
_journal_year 2022
_chemical_formula_moiety 'C120 H96 Na10 O100 P20 S2 V20 W2, [+ solvents]'
_chemical_formula_sum 'C154 H204 N10 Na10 O110 P20 S2 V20 W2'
_chemical_formula_weight 6255.18
_space_group_crystal_system monoclinic
_space_group_IT_number 15
_space_group_name_Hall '-C 2yc'
_space_group_name_H-M_alt 'C 1 2/c 1'
_atom_sites_solution_hydrogens geom
_atom_sites_solution_primary dual
_audit_creation_date 2022-08-29
_audit_creation_method
;
Olex2 1.5-beta
(compiled 2022.04.07 svn.rca3783a0 for OlexSys, GUI svn.r6498)
;
_audit_update_record
;
2022-08-30 deposited with the CCDC.	2022-09-06 downloaded from the CCDC.
;
_cell_angle_alpha 90
_cell_angle_beta 115.4190(10)
_cell_angle_gamma 90
_cell_formula_units_Z 4
_cell_length_a 38.1926(13)
_cell_length_b 19.4384(7)
_cell_length_c 33.8946(18)
_cell_measurement_reflns_used 9818
_cell_measurement_temperature 173(2)
_cell_measurement_theta_max 57.000
_cell_measurement_theta_min 1.953
_cell_volume 22727.5(17)
_computing_cell_refinement 'SAINT+ Ver. 2016.5-0 (Bruker-AXS, 2016)'
_computing_data_collection 'APEX3 Ver. 2016.5-0 (Bruker-AXS, 2016)'
_computing_data_reduction 'SAINT+ Ver. 2016.5-0 (Bruker-AXS, 2016)'
_computing_molecular_graphics 'Olex2 1.5-beta (Dolomanov et al., 2009)'
_computing_publication_material 'Olex2 1.5-beta (Dolomanov et al., 2009)'
_computing_structure_refinement 'SHELXL 2019/2 (Sheldrick, 2015)'
_computing_structure_solution 'SHELXT 2018/2 (Sheldrick, 2018)'
_diffrn_ambient_temperature 173.02
_diffrn_detector 'charge-coupled device (CCD) area detector'
_diffrn_detector_area_resol_mean 7.9
_diffrn_detector_type 'Bruker D8 VENTURE'
_diffrn_measured_fraction_theta_full 0.999
_diffrn_measured_fraction_theta_max 0.991
_diffrn_measurement_device 'three-circle diffractometer'
_diffrn_measurement_device_type 'Bruker D8 VENTURE'
_diffrn_measurement_method '0.60\ % \ w and 0.6\ % \ f scans'
_diffrn_radiation_collimation '0.5 mm double- pinhole'
_diffrn_radiation_detector 'Bruker D8 VENTURE'
_diffrn_radiation_monochromator 'equatorially mounted graphite'
_diffrn_radiation_probe x-ray
_diffrn_radiation_type 'Cu K\a'
_diffrn_radiation_wavelength 1.54178
_diffrn_radiation_xray_symbol K-L~3~
_diffrn_reflns_av_R_equivalents 0.0628
_diffrn_reflns_av_unetI/netI 0.0417
_diffrn_reflns_Laue_measured_fraction_full 0.999
_diffrn_reflns_Laue_measured_fraction_max 0.991
_diffrn_reflns_limit_h_max 45
_diffrn_reflns_limit_h_min -47
_diffrn_reflns_limit_k_max 24
_diffrn_reflns_limit_k_min -24
_diffrn_reflns_limit_l_max 41
_diffrn_reflns_limit_l_min -39
_diffrn_reflns_number 117735
_diffrn_reflns_point_group_measured_fraction_full 0.999
_diffrn_reflns_point_group_measured_fraction_max 0.991
_diffrn_reflns_theta_full 67.679
_diffrn_reflns_theta_max 72.583
_diffrn_reflns_theta_min 2.562
_diffrn_source 'microfocus sealed X-ray tube'
_diffrn_source_current 1.0
_diffrn_source_power 0.05
_diffrn_source_type 'Incoatec I\ms'
_diffrn_source_voltage 50.0
_diffrn_standards_number 0
_exptl_absorpt_coefficient_mu 10.924
_exptl_absorpt_correction_T_max 0.138
_exptl_absorpt_correction_T_min 0.113
_exptl_absorpt_correction_type multi-scan
_exptl_absorpt_process_details
;
SADABS-2016/2 (Krause et al., 2015) was used for absorption correction.
;
_exptl_crystal_colour colorless
_exptl_crystal_density_diffrn 1.828
_exptl_crystal_density_method 'not measured'
_exptl_crystal_description block
_exptl_crystal_F_000 12512
_exptl_crystal_size_max 0.24
_exptl_crystal_size_mid 0.22
_exptl_crystal_size_min 0.2
_refine_diff_density_max 3.669
_refine_diff_density_min -1.998
_refine_diff_density_rms 0.204
_refine_ls_extinction_method none
_refine_ls_goodness_of_fit_ref 1.038
_refine_ls_hydrogen_treatment constr
_refine_ls_matrix_type full
_refine_ls_number_parameters 1180
_refine_ls_number_reflns 22368
_refine_ls_number_restraints 2652
_refine_ls_restrained_S_all 1.075
_refine_ls_R_factor_all 0.0756
_refine_ls_R_factor_gt 0.0691
_refine_ls_shift/su_max 0.003
_refine_ls_shift/su_mean 0.000
_refine_ls_structure_factor_coef Fsqd
_refine_ls_weighting_details 'w=1/[\s^2^(Fo^2^)+(0.1052P)^2^+472.6447P] where P=(Fo^2^+2Fc^2^)/3'
_refine_ls_weighting_scheme calc
_refine_ls_wR_factor_gt 0.1885
_refine_ls_wR_factor_ref 0.1948
_reflns_Friedel_coverage 0.000
_reflns_number_gt 19746
_reflns_number_total 22368
_reflns_threshold_expression 'I > 2\s(I)'
_cod_data_source_file d2cc04436f2.cif
_cod_data_source_block V20W2P20
_cod_original_cell_volume 22727.4(17)
_cod_database_code 7130715
_shelx_shelxl_version_number 2019/2
_shelx_space_group_comment
;
The symmetry employed for this shelxl refinement is uniquely defined
by the following loop, which should always be used as a source of
symmetry information in preference to the above space-group names.
They are only intended as comments.
;
_shelx_estimated_absorpt_t_max 0.54
_shelx_estimated_absorpt_t_min 0.21
_olex2_refinement_description
;
1. Fixed Uiso
 At 1.2 times of:
  All C(H) groups
2. Restrained distances
 S1-O5 \\sim S1-O23 \\sim S1-O6
 with sigma of 0.02
 S1-O5 \\sim S1-O23 \\sim S1-O49 \\sim S1-O6 \\sim S1-O50
 with sigma of 0.02
3. Rigid bond restraints
 P7, C43, P5, C49, P4, C1
 with sigma for 1-2 distances of 0.001 and sigma for 1-3 distances of 0.001
4. Uiso/Uaniso restraints and constraints
O1 \\sim O2 \\sim O3 \\sim O4 \\sim O5 \\sim O6 \\sim O7 \\sim O8 \\sim O9
\\sim O10 \\sim O11 \\sim O12 \\sim O13 \\sim O14 \\sim O15 \\sim O16 \\sim O17
\\sim O18 \\sim O19 \\sim O20 \\sim O21 \\sim O22 \\sim O23 \\sim O24 \\sim O25
\\sim O26 \\sim O27 \\sim O28 \\sim O29 \\sim O30 \\sim O31 \\sim O32 \\sim O33
\\sim O34 \\sim O35 \\sim O36 \\sim O37 \\sim O38 \\sim O39 \\sim O40 \\sim O41
\\sim O42 \\sim O43 \\sim O44 \\sim O45 \\sim O46 \\sim O47 \\sim O48 \\sim O49
\\sim O50 \\sim O51 \\sim O52 \\sim O53 \\sim C1 \\sim C2 \\sim C3 \\sim C4
\\sim C5 \\sim C6 \\sim C7 \\sim C12 \\sim C11 \\sim C10 \\sim C9 \\sim C8
\\sim C13 \\sim C14 \\sim C15 \\sim C16 \\sim C17 \\sim C18 \\sim C19 \\sim C20
\\sim C21 \\sim C22 \\sim C23 \\sim C24 \\sim C25 \\sim C26 \\sim C27 \\sim C28
\\sim C29 \\sim C30 \\sim C31 \\sim C36 \\sim C35 \\sim C34 \\sim C33 \\sim C32
\\sim C37 \\sim C38 \\sim C39 \\sim C40 \\sim C41 \\sim C42 \\sim C43 \\sim C44
\\sim C45 \\sim C46 \\sim C47 \\sim C48 \\sim C49 \\sim C50 \\sim C51 \\sim C52
\\sim C53 \\sim C54 \\sim C55 \\sim C56 \\sim C57 \\sim C58 \\sim C59 \\sim C60
\\sim S1 \\sim S2: within 3.8A with sigma of 0.01 and sigma for terminal atoms
of 0.03 within 3.8A
Uanis(S1) \\sim Ueq, Uanis(Na7) \\sim Ueq, Uanis(Na5) \\sim Ueq, Uanis(Na1)
\\sim Ueq: with sigma of 0.005 and sigma for terminal atoms of 0.002
Uanis(C43) \\sim Ueq, Uanis(C48) \\sim Ueq, Uanis(C47) \\sim Ueq, Uanis(C46)
\\sim Ueq, Uanis(C45) \\sim Ueq, Uanis(C44) \\sim Ueq: with sigma of 0.008 and
sigma for terminal atoms of 0.02
5. Others
 Fixed Sof: S1(0.5) S2(0.5) Na2(0.5) Na3(0.6) Na5(0.4) Na6(0.5) O6(0.5)
 O13(0.5) O23(0.5) O26(0.5) O49(0.5) O50(0.5)
6.a Aromatic/amide H refined with riding coordinates:
 C2(H2), C3(H3), C4(H4), C5(H5), C6(H6), C12(H12), C11(H11), C10(H10), C9(H9),
 C8(H8), C14(H14), C15(H15), C16(H16), C17(H17), C18(H18), C20(H20), C21(H21),
 C22(H22), C23(H23), C24(H24), C26(H26), C27(H27), C28(H28), C29(H29), C30(H30),
  C36(H36), C35(H35), C34(H34), C33(H33), C32(H32), C38(H38), C39(H39),
 C40(H40), C41(H41), C42(H42), C44(H44), C45(H45), C46(H46), C47(H47), C48(H48),
  C52(H52), C53(H53), C54(H54), C56(H56), C57(H57), C58(H58), C59(H59), C60(H60)
6.b Fitted hexagon refined as free rotating group:
 C7(C12,C11,C10,C9,C8), C13(C14,C15,C16,C17,C18), C19(C20,C21,C22,C23,C24),
 C25(C26,C27,C28,C29,C30), C31(C36,C35,C34,C33,C32), C37(C38,C39,C40,C41,C42),
 C43(C44,C45,C46,C47,C48), C49(C50,C51,C52,C53,C54), C55(C56,C57,C58,C59,C60)
;
_smtbx_masks_void_probe_radius 1.2
_smtbx_masks_void_truncation_radius 1.2
_olex2_submission_special_instructions 'No special instructions were received'

loop_
_space_group_symop_operation_xyz
'x, y, z'
'-x, y, -z+1/2'
'x+1/2, y+1/2, z'
'-x+1/2, y+1/2, -z+1/2'
'-x, -y, -z'
'x, -y, z-1/2'
'-x+1/2, -y+1/2, -z'
'x+1/2, -y+1/2, z-1/2'

loop_
_atom_site_label
_atom_site_type_symbol
_atom_site_fract_x
_atom_site_fract_y
_atom_site_fract_z
_atom_site_U_iso_or_equiv
_atom_site_adp_type
_atom_site_occupancy
_atom_site_site_symmetry_order
_atom_site_calc_flag
_atom_site_refinement_flags_posn
_atom_site_refinement_flags_adp
_atom_site_refinement_flags_occupancy
_atom_site_disorder_assembly
_atom_site_disorder_group
W1 W 0.56473(2) 0.24835(2) 0.54035(2) 0.01202(9) Uani 1 1 d . . . . .
V1 V 0.57272(3) 0.40644(5) 0.52255(3) 0.0117(2) Uani 1 1 d . . . . .
V2 V 0.62428(3) 0.14166(6) 0.35931(4) 0.0226(2) Uani 1 1 d . . . . .
V3 V 0.61340(3) 0.13316(5) 0.60775(3) 0.0154(2) Uani 1 1 d . . . . .
V4 V 0.78451(3) 0.51870(5) 0.46389(4) 0.0179(2) Uani 1 1 d . . . . .
V5 V 0.63938(3) 0.44349(6) 0.39075(4) 0.0179(2) Uani 1 1 d . . . . .
V6 V 0.55647(3) 0.10810(5) 0.48999(3) 0.0132(2) Uani 1 1 d . . . . .
V7 V 0.52506(3) 0.27657(5) 0.43817(3) 0.0127(2) Uani 1 1 d . . . . .
V8 V 0.74316(3) 0.48023(6) 0.59002(4) 0.0221(2) Uani 1 1 d . . . . .
V9 V 0.62459(3) 0.31886(5) 0.62787(3) 0.0131(2) Uani 1 1 d . . . . .
V10 V 0.71372(3) 0.30265(5) 0.31969(4) 0.0174(2) Uani 1 1 d . . . . .
S1 S 0.64577(13) 0.2602(2) 0.51361(16) 0.0276(8) Uani 0.5 1 d D U P A 1
S2 S 0.65573(13) 0.2465(2) 0.53312(18) 0.0298(8) Uani 0.5 1 d . U P A 2
P1 P 0.63045(4) 0.30401(8) 0.32971(6) 0.0186(3) Uani 1 1 d . . . . .
P2 P 0.63194(4) 0.01403(8) 0.55061(5) 0.0167(3) Uani 1 1 d . . . . .
P3 P 0.70147(5) 0.13703(8) 0.33685(6) 0.0233(4) Uani 1 1 d . . . . .
P4 P 0.69395(4) 0.20647(8) 0.67580(5) 0.0154(3) Uani 1 1 d . U . . .
P5 P 0.82304(5) 0.47783(9) 0.57050(6) 0.0249(4) Uani 1 1 d . U . . .
P6 P 0.65739(4) 0.45601(8) 0.59761(5) 0.0154(3) Uani 1 1 d . . . . .
P7 P 0.70403(4) 0.51368(9) 0.48339(5) 0.0201(3) Uani 1 1 d . U . . .
P8 P 0.56476(4) 0.41837(7) 0.42257(5) 0.0129(3) Uani 1 1 d . . . . .
P9 P 0.55300(4) 0.14969(8) 0.39468(5) 0.0146(3) Uani 1 1 d . . . . .
P10 P 0.71743(5) 0.45073(8) 0.37154(5) 0.0194(3) Uani 1 1 d . . . . .
Na1 Na 0.63564(8) 0.10214(17) 0.47252(11) 0.0364(7) Uani 1 1 d . U . . .
Na2 Na 0.5955(2) 0.2880(3) 0.3987(2) 0.0327(13) Uani 0.5 1 d . . P A 2
Na3 Na 0.70565(12) 0.0682(2) 0.63142(16) 0.0278(10) Uani 0.6 1 d . . P B 1
Na4 Na 0.65165(9) 0.41591(17) 0.50408(10) 0.0357(7) Uani 1 1 d . . . . .
Na5 Na 0.7000(2) 0.1209(4) 0.6013(3) 0.0383(17) Uani 0.4 1 d . U P A 2
Na6 Na 0.57156(19) 0.2955(3) 0.3673(2) 0.0323(13) Uani 0.5 1 d . . P A 1
Na7 Na 0.71200(10) 0.32923(17) 0.62564(15) 0.0503(9) Uani 1 1 d . U . . .
O1 O 0.60370(12) 0.2305(2) 0.60162(14) 0.0194(8) Uani 1 1 d . U . . .
O2 O 0.75081(17) 0.5537(3) 0.61118(19) 0.0371(12) Uani 1 1 d . U . . .
O3 O 0.67281(14) 0.2998(2) 0.33942(17) 0.0263(9) Uani 1 1 d . U . . .
O4 O 0.66966(14) 0.0068(3) 0.54751(19) 0.0309(10) Uani 1 1 d . U . . .
O5 O 0.61705(16) 0.2385(3) 0.5251(2) 0.0400(10) Uani 1 1 d D U . . .
O6 O 0.6678(4) 0.3038(7) 0.5095(4) 0.052(2) Uani 0.5 1 d D U P A 1
O7 O 0.78609(15) 0.5995(2) 0.46227(18) 0.0323(11) Uani 1 1 d . U . . .
O8 O 0.66759(14) 0.1488(3) 0.64917(18) 0.0327(10) Uani 1 1 d . U . . .
O9 O 0.75542(15) 0.4804(3) 0.40528(18) 0.0318(10) Uani 1 1 d . U . . .
O10 O 0.63809(15) 0.0576(3) 0.59030(18) 0.0313(10) Uani 1 1 d . U . . .
O11 O 0.67442(15) 0.1484(2) 0.35781(18) 0.0295(10) Uani 1 1 d . U . . .
O12 O 0.58790(13) 0.3390(2) 0.56848(14) 0.0198(8) Uani 1 1 d . U . . .
O13 O 0.6759(4) 0.2632(7) 0.5784(4) 0.0490(17) Uani 0.5 1 d . U P A .
O14 O 0.67642(13) 0.2778(2) 0.66142(16) 0.0253(9) Uani 1 1 d . U . . .
O15 O 0.69397(15) 0.4486(3) 0.59173(19) 0.0354(10) Uani 1 1 d . U . . .
O16 O 0.73488(16) 0.0895(3) 0.36397(19) 0.0334(11) Uani 1 1 d . U . . .
O17 O 0.62235(16) 0.5082(3) 0.35984(18) 0.0334(11) Uani 1 1 d . U . . .
O18 O 0.62137(14) 0.3612(3) 0.35468(17) 0.0285(10) Uani 1 1 d . U . . .
O19 O 0.78670(17) 0.4675(3) 0.5760(2) 0.0436(12) Uani 1 1 d . U . . .
O20 O 0.54769(13) 0.3225(2) 0.49391(14) 0.0187(8) Uani 1 1 d . U . . .
O21 O 0.58714(14) 0.1651(3) 0.38491(17) 0.0298(10) Uani 1 1 d . U . . .
O22 O 0.72080(15) 0.2030(2) 0.33119(17) 0.0280(9) Uani 1 1 d . U . . .
O23 O 0.6642(4) 0.2075(6) 0.5019(4) 0.0404(18) Uani 0.5 1 d D U P A 1
O24 O 0.72910(14) 0.3919(2) 0.34991(17) 0.0268(9) Uani 1 1 d . U . . .
O25 O 0.61508(15) 0.2381(2) 0.34091(19) 0.0308(10) Uani 1 1 d . U . . .
O26 O 0.6677(4) 0.1838(7) 0.5208(5) 0.051(2) Uani 0.5 1 d . U P A 2
O27 O 0.65598(14) 0.3999(2) 0.62790(16) 0.0259(9) Uani 1 1 d . U . . .
O28 O 0.59663(12) 0.4196(2) 0.40753(15) 0.0216(8) Uani 1 1 d . U . . .
O29 O 0.85180(15) 0.4185(3) 0.58945(19) 0.0357(11) Uani 1 1 d . U . . .
O30 O 0.54009(14) 0.4559(2) 0.52456(16) 0.0266(10) Uani 1 1 d . U . . .
O31 O 0.54463(14) 0.3488(2) 0.41159(15) 0.0245(9) Uani 1 1 d . U . . .
O32 O 0.81624(15) 0.4842(3) 0.52286(18) 0.0349(11) Uani 1 1 d . U . . .
O33 O 0.52490(14) 0.2494(2) 0.55021(17) 0.0239(10) Uani 1 1 d . U . . .
O34 O 0.58103(15) 0.4344(3) 0.47116(16) 0.0280(9) Uani 1 1 d . U . . .
O35 O 0.60124(14) 0.0443(2) 0.50877(16) 0.0260(9) Uani 1 1 d . U . . .
O36 O 0.69018(13) 0.4288(3) 0.39104(16) 0.0253(9) Uani 1 1 d . U . . .
O37 O 0.69108(16) 0.3149(3) 0.26897(17) 0.0345(12) Uani 1 1 d . U . . .
O38 O 0.60628(15) 0.3371(3) 0.66107(15) 0.0290(11) Uani 1 1 d . U . . .
O39 O 0.56623(14) 0.1093(2) 0.43722(15) 0.0241(9) Uani 1 1 d . U . . .
O40 O 0.70968(16) 0.4856(3) 0.52801(18) 0.0386(11) Uani 1 1 d . U . . .
O41 O 0.59987(17) 0.0957(3) 0.3181(2) 0.0423(13) Uani 1 1 d . U . . .
O42 O 0.51926(13) 0.0610(2) 0.48056(16) 0.0259(10) Uani 1 1 d . U . . .
O43 O 0.62280(14) 0.4549(2) 0.55303(15) 0.0242(9) Uani 1 1 d . U . . .
O44 O 0.57413(13) 0.1455(2) 0.54821(15) 0.0221(9) Uani 1 1 d . U . . .
O45 O 0.53305(15) 0.2163(3) 0.39566(16) 0.0290(10) Uani 1 1 d . U . . .
O46 O 0.66712(14) 0.4783(3) 0.45093(16) 0.0281(9) Uani 1 1 d . U . . .
O47 O 0.59113(15) 0.1004(3) 0.63406(17) 0.0313(11) Uani 1 1 d . U . . .
O48 O 0.54070(12) 0.2035(2) 0.48127(14) 0.0189(8) Uani 1 1 d . U . . .
O49 O 0.6277(4) 0.3001(7) 0.4761(4) 0.0462(18) Uani 0.5 1 d . U P A 2
O50 O 0.6759(3) 0.3023(6) 0.5481(4) 0.0425(17) Uani 0.5 1 d . U P A 2
O51 O 0.73182(14) 0.2013(3) 0.67285(19) 0.0328(11) Uani 1 1 d . U . . .
O52 O 0.47907(12) 0.2881(2) 0.42025(15) 0.0245(10) Uani 1 1 d . U . . .
O53 O 0.73877(15) 0.5038(3) 0.47426(18) 0.0352(10) Uani 1 1 d . U . . .
C1 C 0.6990(3) 0.1899(4) 0.7302(2) 0.0376(13) Uani 1 1 d . U . . .
C2 C 0.7291(3) 0.1590(5) 0.7615(3) 0.0526(18) Uani 1 1 d . U . . .
H2 H 0.750721 0.146246 0.756294 0.063 Uiso 1 1 calc R U . . .
C3 C 0.7293(3) 0.1451(6) 0.8019(3) 0.061(2) Uani 1 1 d . U . . .
H3 H 0.751945 0.125781 0.824282 0.073 Uiso 1 1 calc R U . . .
C4 C 0.6998(3) 0.1574(6) 0.8103(3) 0.060(2) Uani 1 1 d . U . . .
H4 H 0.700835 0.145648 0.837940 0.072 Uiso 1 1 calc R U . . .
C5 C 0.6669(3) 0.1878(6) 0.7789(3) 0.0574(19) Uani 1 1 d . U . . .
H5 H 0.645158 0.197590 0.784673 0.069 Uiso 1 1 calc R U . . .
C6 C 0.6665(3) 0.2037(5) 0.7384(3) 0.0486(17) Uani 1 1 d . U . . .
H6 H 0.644014 0.224035 0.716260 0.058 Uiso 1 1 calc R U . . .
C7 C 0.61537(17) -0.0681(2) 0.5592(2) 0.0379(14) Uani 1 1 d G U . . .
C12 C 0.58522(18) -0.0703(2) 0.5718(3) 0.0521(17) Uani 1 1 d G U . . .
H12 H 0.572981 -0.028858 0.574007 0.063 Uiso 1 1 calc R U . . .
C11 C 0.57299(18) -0.1330(3) 0.5811(3) 0.060(2) Uani 1 1 d G U . . .
H11 H 0.552382 -0.134477 0.589690 0.073 Uiso 1 1 calc R U . . .
C10 C 0.5909(2) -0.1936(2) 0.5778(3) 0.067(2) Uani 1 1 d G U . . .
H10 H 0.582537 -0.236447 0.584163 0.080 Uiso 1 1 calc R U . . .
C9 C 0.6210(2) -0.1914(2) 0.5652(3) 0.078(2) Uani 1 1 d G U . . .
H9 H 0.633290 -0.232799 0.562952 0.093 Uiso 1 1 calc R U . . .
C8 C 0.63328(18) -0.1287(3) 0.5559(3) 0.0592(18) Uani 1 1 d G U . . .
H8 H 0.653889 -0.127180 0.547270 0.071 Uiso 1 1 calc R U . . .
C13 C 0.51964(17) 0.0951(3) 0.35148(19) 0.0432(16) Uani 1 1 d G U . . .
C14 C 0.53384(15) 0.0343(3) 0.3423(2) 0.0580(19) Uani 1 1 d G U . . .
H14 H 0.560233 0.021981 0.358795 0.070 Uiso 1 1 calc R U . . .
C15 C 0.5094(2) -0.0084(3) 0.3090(3) 0.074(2) Uani 1 1 d G U . . .
H15 H 0.519119 -0.049967 0.302677 0.089 Uiso 1 1 calc R U . . .
C16 C 0.4708(2) 0.0096(4) 0.2848(2) 0.080(3) Uani 1 1 d G U . . .
H16 H 0.454106 -0.019585 0.262029 0.096 Uiso 1 1 calc R U . . .
C17 C 0.45660(16) 0.0704(4) 0.2940(3) 0.082(3) Uani 1 1 d G U . . .
H17 H 0.430207 0.082745 0.277497 0.098 Uiso 1 1 calc R U . . .
C18 C 0.48102(19) 0.1132(3) 0.3273(2) 0.064(2) Uani 1 1 d G U . . .
H18 H 0.471320 0.154695 0.333615 0.077 Uiso 1 1 calc R U . . .
C19 C 0.67604(17) 0.0987(3) 0.28362(15) 0.0346(13) Uani 1 1 d G U . . .
C20 C 0.6700(2) 0.0280(2) 0.28015(18) 0.0527(18) Uani 1 1 d G U . . .
H20 H 0.678795 0.000403 0.305741 0.063 Uiso 1 1 calc R U . . .
C21 C 0.6511(2) -0.0024(2) 0.2392(2) 0.067(2) Uani 1 1 d G U . . .
H21 H 0.647008 -0.050669 0.236871 0.080 Uiso 1 1 calc R U . . .
C22 C 0.6383(2) 0.0380(3) 0.20180(17) 0.066(2) Uani 1 1 d G U . . .
H22 H 0.625368 0.017274 0.173842 0.079 Uiso 1 1 calc R U . . .
C23 C 0.6443(2) 0.1087(3) 0.20527(16) 0.063(2) Uani 1 1 d G U . . .
H23 H 0.635516 0.136288 0.179681 0.076 Uiso 1 1 calc R U . . .
C24 C 0.6632(2) 0.1390(2) 0.24618(19) 0.0522(17) Uani 1 1 d G U . . .
H24 H 0.667303 0.187361 0.248551 0.063 Uiso 1 1 calc R U . . .
C25 C 0.60289(17) 0.3210(3) 0.27204(15) 0.0376(14) Uani 1 1 d G U . . .
C26 C 0.5932(2) 0.2679(2) 0.2418(2) 0.0552(18) Uani 1 1 d G U . . .
H26 H 0.600555 0.221957 0.251345 0.066 Uiso 1 1 calc R U . . .
C27 C 0.5728(2) 0.2819(3) 0.19745(18) 0.069(2) Uani 1 1 d G U . . .
H27 H 0.566238 0.245573 0.176756 0.082 Uiso 1 1 calc R U . . .
C28 C 0.5621(2) 0.3491(4) 0.18343(15) 0.072(2) Uani 1 1 d G U . . .
H28 H 0.548186 0.358674 0.153144 0.087 Uiso 1 1 calc R U . . .
C29 C 0.5718(2) 0.4022(3) 0.2137(2) 0.070(2) Uani 1 1 d G U . . .
H29 H 0.564451 0.448159 0.204121 0.083 Uiso 1 1 calc R U . . .
C30 C 0.5922(2) 0.3882(3) 0.25801(19) 0.0545(18) Uani 1 1 d G U . . .
H30 H 0.598768 0.424544 0.278710 0.065 Uiso 1 1 calc R U . . .
C31 C 0.52867(15) 0.4815(3) 0.3929(2) 0.0382(14) Uani 1 1 d G U . . .
C36 C 0.53292(17) 0.5239(4) 0.3623(2) 0.0614(19) Uani 1 1 d G U . . .
H36 H 0.555176 0.519757 0.356683 0.074 Uiso 1 1 calc R U . . .
C35 C 0.5046(2) 0.5724(4) 0.3397(2) 0.075(2) Uani 1 1 d G U . . .
H35 H 0.507512 0.601399 0.318767 0.090 Uiso 1 1 calc R U . . .
C34 C 0.47205(19) 0.5785(4) 0.3479(2) 0.068(2) Uani 1 1 d G U . . .
H34 H 0.452695 0.611641 0.332494 0.081 Uiso 1 1 calc R U . . .
C33 C 0.46780(16) 0.5361(4) 0.3786(2) 0.058(2) Uani 1 1 d G U . . .
H33 H 0.445541 0.540240 0.384137 0.070 Uiso 1 1 calc R U . . .
C32 C 0.49611(17) 0.4876(3) 0.4011(2) 0.0508(17) Uani 1 1 d G U . . .
H32 H 0.493203 0.458598 0.422053 0.061 Uiso 1 1 calc R U . . .
C37 C 0.69445(17) 0.5166(3) 0.33219(18) 0.0386(14) Uani 1 1 d G U . . .
C38 C 0.6715(2) 0.4999(3) 0.2888(2) 0.0567(18) Uani 1 1 d G U . . .
H38 H 0.668943 0.453303 0.279541 0.068 Uiso 1 1 calc R U . . .
C39 C 0.6522(2) 0.5515(4) 0.25886(16) 0.069(2) Uani 1 1 d G U . . .
H39 H 0.636524 0.540049 0.229182 0.083 Uiso 1 1 calc R U . . .
C40 C 0.6559(2) 0.6197(3) 0.2724(2) 0.067(2) Uani 1 1 d G U . . .
H40 H 0.642774 0.654886 0.251912 0.081 Uiso 1 1 calc R U . . .
C41 C 0.6789(2) 0.6364(2) 0.3158(2) 0.074(2) Uani 1 1 d G U . . .
H41 H 0.681443 0.682977 0.325000 0.088 Uiso 1 1 calc R U . . .
C42 C 0.6982(2) 0.5848(3) 0.34569(17) 0.060(2) Uani 1 1 d G U . . .
H42 H 0.713862 0.596232 0.375361 0.073 Uiso 1 1 calc R U . . .
C43 C 0.6936(2) 0.6028(3) 0.4827(3) 0.0571(18) Uani 1 1 d G U . . .
C44 C 0.6669(3) 0.6313(4) 0.4438(2) 0.091(2) Uani 1 1 d G U . . .
H44 H 0.652872 0.602568 0.419454 0.109 Uiso 1 1 calc R U . . .
C45 C 0.6606(3) 0.7020(4) 0.4406(3) 0.105(3) Uani 1 1 d G U . . .
H45 H 0.642352 0.721490 0.414074 0.126 Uiso 1 1 calc R U . . .
C46 C 0.6811(3) 0.7441(3) 0.4763(3) 0.099(3) Uani 1 1 d G U . . .
H46 H 0.676878 0.792360 0.474127 0.119 Uiso 1 1 calc R U . . .
C47 C 0.7079(3) 0.7155(4) 0.5152(3) 0.086(3) Uani 1 1 d G U . . .
H47 H 0.721923 0.744308 0.539561 0.103 Uiso 1 1 calc R U . . .
C48 C 0.7142(2) 0.6449(4) 0.5184(2) 0.080(2) Uani 1 1 d G U . . .
H48 H 0.732443 0.625385 0.544943 0.096 Uiso 1 1 calc R U . . .
C49 C 0.8448(3) 0.5562(4) 0.5985(3) 0.075(2) Uani 1 1 d G U . . .
C50 C 0.8320(3) 0.6177(5) 0.5760(2) 0.101(3) Uani 1 1 d G U . . .
C51 C 0.8461(4) 0.6799(4) 0.5971(3) 0.118(3) Uani 1 1 d G U . . .
C52 C 0.8730(3) 0.6806(4) 0.6407(3) 0.117(3) Uani 1 1 d G U . . .
H52 H 0.882645 0.723061 0.655056 0.140 Uiso 1 1 calc R U . . .
C53 C 0.8858(3) 0.6190(5) 0.6631(2) 0.105(3) Uani 1 1 d G U . . .
H53 H 0.904114 0.619391 0.692896 0.126 Uiso 1 1 calc R U . . .
C54 C 0.8716(3) 0.5568(4) 0.6421(3) 0.086(3) Uani 1 1 d G U . . .
H54 H 0.880350 0.514684 0.657414 0.103 Uiso 1 1 calc R U . . .
C55 C 0.65866(18) 0.5381(2) 0.62226(19) 0.0360(14) Uani 1 1 d G U . . .
C56 C 0.6693(2) 0.5964(3) 0.60634(19) 0.0545(19) Uani 1 1 d G U . . .
H56 H 0.676209 0.592680 0.582613 0.065 Uiso 1 1 calc R U . . .
C57 C 0.6699(2) 0.6602(2) 0.6251(2) 0.069(2) Uani 1 1 d G U . . .
H57 H 0.677200 0.700091 0.614246 0.082 Uiso 1 1 calc R U . . .
C58 C 0.6598(2) 0.6657(3) 0.6598(2) 0.071(2) Uani 1 1 d G U . . .
H58 H 0.660241 0.709276 0.672680 0.086 Uiso 1 1 calc R U . . .
C59 C 0.6492(2) 0.6073(3) 0.6758(2) 0.066(2) Uani 1 1 d G U . . .
H59 H 0.642290 0.611050 0.699481 0.080 Uiso 1 1 calc R U . . .
C60 C 0.6486(2) 0.5435(3) 0.65697(19) 0.0502(18) Uani 1 1 d G U . . .
H60 H 0.641299 0.503637 0.667848 0.060 Uiso 1 1 calc R U . . .

loop_
_atom_site_aniso_label
_atom_site_aniso_U_11
_atom_site_aniso_U_22
_atom_site_aniso_U_33
_atom_site_aniso_U_23
_atom_site_aniso_U_13
_atom_site_aniso_U_12
W1 0.01196(14) 0.01345(15) 0.01371(15) 0.00411(9) 0.00843(11) 0.00253(9)
V1 0.0141(5) 0.0110(4) 0.0126(5) 0.0017(3) 0.0080(4) 0.0046(4)
V2 0.0229(6) 0.0230(6) 0.0265(6) -0.0003(4) 0.0150(5) -0.0020(4)
V3 0.0164(5) 0.0147(5) 0.0171(5) 0.0075(4) 0.0089(4) 0.0015(4)
V4 0.0147(5) 0.0147(5) 0.0260(6) -0.0002(4) 0.0102(4) 0.0000(4)
V5 0.0177(5) 0.0206(5) 0.0199(5) -0.0034(4) 0.0123(4) -0.0026(4)
V6 0.0128(5) 0.0115(5) 0.0175(5) 0.0028(4) 0.0087(4) -0.0007(4)
V7 0.0120(4) 0.0124(5) 0.0137(5) 0.0027(4) 0.0057(4) 0.0022(4)
V8 0.0210(5) 0.0232(6) 0.0245(6) -0.0079(4) 0.0120(5) -0.0026(4)
V9 0.0161(5) 0.0150(5) 0.0109(5) 0.0032(4) 0.0084(4) 0.0065(4)
V10 0.0177(5) 0.0157(5) 0.0220(5) 0.0007(4) 0.0117(4) 0.0016(4)
S1 0.0290(17) 0.0334(17) 0.0258(17) 0.0034(15) 0.0170(15) -0.0029(14)
S2 0.0268(18) 0.0299(18) 0.039(2) -0.0071(16) 0.0196(16) -0.0055(14)
P1 0.0166(7) 0.0141(7) 0.0310(9) -0.0049(6) 0.0158(7) -0.0015(6)
P2 0.0168(7) 0.0121(7) 0.0252(8) 0.0076(6) 0.0127(6) 0.0022(5)
P3 0.0302(9) 0.0146(7) 0.0399(10) 0.0042(7) 0.0291(8) 0.0045(6)
P4 0.0162(7) 0.0167(7) 0.0151(7) 0.0041(5) 0.0084(6) 0.0057(6)
P5 0.0173(7) 0.0288(9) 0.0294(9) 0.0072(7) 0.0109(7) -0.0001(6)
P6 0.0183(7) 0.0150(7) 0.0160(7) -0.0033(5) 0.0103(6) 0.0017(5)
P7 0.0134(7) 0.0273(8) 0.0209(8) -0.0080(6) 0.0084(6) -0.0003(6)
P8 0.0145(7) 0.0144(7) 0.0123(7) 0.0029(5) 0.0082(6) 0.0017(5)
P9 0.0142(7) 0.0161(7) 0.0149(7) -0.0001(5) 0.0076(6) -0.0006(5)
P10 0.0200(7) 0.0208(8) 0.0247(8) -0.0084(6) 0.0166(7) -0.0065(6)
Na1 0.0286(14) 0.0473(17) 0.0420(16) 0.0148(13) 0.0235(13) 0.0087(12)
Na2 0.047(4) 0.018(3) 0.051(4) -0.003(3) 0.039(4) -0.002(2)
Na3 0.020(2) 0.032(2) 0.037(3) 0.001(2) 0.0172(19) 0.0033(18)
Na4 0.0322(15) 0.0520(19) 0.0295(15) -0.0090(13) 0.0196(13) -0.0144(14)
Na5 0.030(3) 0.042(3) 0.046(4) -0.018(3) 0.019(3) -0.003(3)
Na6 0.037(3) 0.029(3) 0.043(4) -0.007(3) 0.029(3) -0.004(3)
Na7 0.0348(16) 0.0315(16) 0.091(3) 0.0137(16) 0.0336(17) 0.0021(13)
O1 0.0179(17) 0.0199(17) 0.0214(18) 0.0052(15) 0.0094(15) 0.0029(15)
O2 0.047(3) 0.028(3) 0.039(3) -0.009(2) 0.021(3) -0.006(2)
O3 0.0248(19) 0.0210(19) 0.044(2) -0.0053(17) 0.0247(17) -0.0030(16)
O4 0.026(2) 0.027(2) 0.054(3) 0.011(2) 0.031(2) 0.0019(18)
O5 0.031(2) 0.054(2) 0.043(2) -0.0016(19) 0.0237(17) 0.0019(18)
O6 0.048(3) 0.049(3) 0.051(3) 0.004(3) 0.013(3) -0.004(3)
O7 0.037(3) 0.017(2) 0.041(3) 0.001(2) 0.015(2) 0.004(2)
O8 0.026(2) 0.024(2) 0.039(2) 0.0071(18) 0.0055(18) 0.0017(17)
O9 0.028(2) 0.040(2) 0.038(2) -0.016(2) 0.0242(19) -0.0141(19)
O10 0.030(2) 0.025(2) 0.039(2) 0.0055(18) 0.0142(18) 0.0099(18)
O11 0.035(2) 0.021(2) 0.051(2) 0.0046(18) 0.0353(19) 0.0058(17)
O12 0.0230(17) 0.0209(17) 0.0193(17) 0.0054(15) 0.0126(14) 0.0011(15)
O13 0.042(3) 0.047(3) 0.046(3) 0.000(2) 0.007(2) -0.002(2)
O14 0.0217(19) 0.0201(19) 0.029(2) 0.0020(17) 0.0060(17) 0.0054(16)
O15 0.029(2) 0.041(2) 0.044(2) -0.012(2) 0.0236(19) -0.0047(19)
O16 0.039(2) 0.026(2) 0.053(3) 0.012(2) 0.037(2) 0.010(2)
O17 0.044(3) 0.029(3) 0.039(3) 0.007(2) 0.028(2) 0.004(2)
O18 0.024(2) 0.027(2) 0.040(2) -0.0168(18) 0.0180(18) -0.0039(17)
O19 0.038(2) 0.057(3) 0.046(3) 0.013(2) 0.028(2) 0.005(2)
O20 0.0228(18) 0.0207(18) 0.0166(17) 0.0034(15) 0.0122(15) -0.0006(15)
O21 0.029(2) 0.035(2) 0.035(2) -0.002(2) 0.0229(19) -0.0044(19)
O22 0.037(2) 0.018(2) 0.044(2) -0.0008(18) 0.0310(19) -0.0007(18)
O23 0.044(3) 0.044(3) 0.039(3) 0.002(3) 0.022(3) 0.003(3)
O24 0.030(2) 0.027(2) 0.037(2) -0.0123(18) 0.0273(18) -0.0092(18)
O25 0.028(2) 0.021(2) 0.054(3) -0.0001(19) 0.027(2) -0.0027(17)
O26 0.045(3) 0.045(3) 0.054(3) -0.004(3) 0.014(3) 0.007(3)
O27 0.0262(19) 0.0222(19) 0.025(2) 0.0055(16) 0.0070(16) 0.0010(16)
O28 0.0184(18) 0.026(2) 0.030(2) 0.0047(17) 0.0190(16) 0.0027(16)
O29 0.031(2) 0.040(3) 0.042(3) 0.014(2) 0.021(2) 0.006(2)
O30 0.030(2) 0.023(2) 0.029(2) -0.0007(19) 0.015(2) 0.014(2)
O31 0.029(2) 0.027(2) 0.0228(19) 0.0039(16) 0.0154(16) -0.0046(17)
O32 0.031(2) 0.042(2) 0.039(2) 0.014(2) 0.022(2) 0.004(2)
O33 0.021(2) 0.029(2) 0.030(3) 0.0057(19) 0.019(2) 0.0030(18)
O34 0.040(2) 0.028(2) 0.0224(19) 0.0018(16) 0.0187(17) -0.0057(18)
O35 0.031(2) 0.0230(19) 0.033(2) 0.0078(17) 0.0217(17) 0.0096(17)
O36 0.0230(18) 0.032(2) 0.033(2) -0.0072(17) 0.0234(16) -0.0079(16)
O37 0.037(3) 0.040(3) 0.028(3) -0.001(2) 0.015(2) -0.003(2)
O38 0.035(3) 0.040(3) 0.019(2) 0.002(2) 0.018(2) 0.013(2)
O39 0.030(2) 0.0241(19) 0.0245(19) 0.0012(16) 0.0174(16) 0.0059(16)
O40 0.034(2) 0.050(3) 0.031(2) -0.006(2) 0.013(2) -0.007(2)
O41 0.043(3) 0.040(3) 0.042(3) -0.014(3) 0.017(3) -0.006(2)
O42 0.024(2) 0.025(2) 0.035(3) -0.002(2) 0.018(2) -0.0093(19)
O43 0.031(2) 0.0254(19) 0.0197(19) 0.0007(16) 0.0139(16) -0.0068(17)
O44 0.0217(19) 0.0229(19) 0.0210(19) 0.0013(16) 0.0085(16) 0.0061(16)
O45 0.038(2) 0.028(2) 0.022(2) 0.0019(17) 0.0144(18) 0.0136(19)
O46 0.0229(19) 0.038(2) 0.029(2) -0.0101(18) 0.0165(17) -0.0045(18)
O47 0.036(3) 0.032(3) 0.036(3) 0.016(2) 0.025(2) 0.001(2)
O48 0.0219(18) 0.0172(18) 0.0176(18) 0.0038(15) 0.0087(15) 0.0022(15)
O49 0.044(3) 0.044(3) 0.044(3) 0.004(3) 0.013(3) 0.000(3)
O50 0.040(3) 0.041(3) 0.041(3) -0.004(3) 0.011(3) -0.007(3)
O51 0.025(2) 0.035(2) 0.047(3) 0.008(2) 0.024(2) 0.0054(19)
O52 0.015(2) 0.030(2) 0.027(2) 0.0051(19) 0.0078(18) 0.0018(18)
O53 0.027(2) 0.047(2) 0.041(2) -0.011(2) 0.0226(18) -0.0043(19)
C1 0.052(3) 0.045(3) 0.0230(18) 0.008(2) 0.023(2) 0.007(3)
C2 0.056(3) 0.058(3) 0.042(3) 0.014(3) 0.018(3) -0.001(3)
C3 0.065(4) 0.068(4) 0.042(4) 0.018(3) 0.015(3) -0.002(4)
C4 0.071(4) 0.061(4) 0.044(4) 0.008(3) 0.022(3) 0.003(4)
C5 0.067(4) 0.063(4) 0.047(4) 0.007(3) 0.029(3) 0.004(4)
C6 0.056(3) 0.054(3) 0.040(3) 0.007(3) 0.024(3) 0.005(3)
C7 0.037(3) 0.026(3) 0.066(3) 0.013(3) 0.037(2) 0.001(2)
C12 0.048(3) 0.040(3) 0.080(4) 0.015(3) 0.039(3) 0.000(3)
C11 0.054(4) 0.047(4) 0.095(4) 0.019(4) 0.046(3) -0.005(3)
C10 0.061(4) 0.042(4) 0.103(4) 0.020(4) 0.041(4) -0.008(3)
C9 0.068(4) 0.048(4) 0.116(5) 0.017(4) 0.039(4) 0.001(4)
C8 0.054(3) 0.040(3) 0.093(4) 0.017(3) 0.039(3) 0.003(3)
C13 0.046(3) 0.044(3) 0.038(3) -0.007(3) 0.016(3) -0.015(3)
C14 0.055(3) 0.055(3) 0.059(3) -0.013(3) 0.020(3) -0.008(3)
C15 0.072(4) 0.070(4) 0.068(4) -0.022(4) 0.017(4) -0.010(4)
C16 0.075(4) 0.074(4) 0.066(4) -0.020(4) 0.007(4) -0.015(4)
C17 0.073(4) 0.072(4) 0.071(4) -0.010(4) 0.004(4) -0.002(4)
C18 0.059(4) 0.058(4) 0.058(4) -0.012(3) 0.009(3) -0.003(3)
C19 0.046(3) 0.023(3) 0.053(3) -0.003(2) 0.038(2) -0.002(2)
C20 0.063(3) 0.031(3) 0.062(3) -0.005(3) 0.024(3) -0.004(3)
C21 0.077(4) 0.037(4) 0.072(4) -0.013(3) 0.020(4) -0.008(3)
C22 0.074(4) 0.048(4) 0.066(4) -0.016(3) 0.021(4) -0.009(4)
C23 0.076(4) 0.044(4) 0.061(4) -0.006(3) 0.020(4) -0.012(3)
C24 0.064(3) 0.036(3) 0.056(3) -0.005(3) 0.025(3) -0.009(3)
C25 0.038(3) 0.042(3) 0.040(3) -0.010(3) 0.023(2) -0.007(3)
C26 0.060(3) 0.053(3) 0.050(3) -0.013(3) 0.021(3) -0.009(3)
C27 0.071(4) 0.072(4) 0.051(4) -0.016(4) 0.015(4) -0.014(4)
C28 0.069(4) 0.076(4) 0.055(4) -0.003(4) 0.011(4) -0.007(4)
C29 0.072(4) 0.071(4) 0.053(4) -0.003(4) 0.015(4) 0.002(4)
C30 0.058(3) 0.055(3) 0.046(3) -0.005(3) 0.018(3) 0.002(3)
C31 0.039(3) 0.044(3) 0.041(3) 0.017(3) 0.026(2) 0.020(3)
C36 0.054(3) 0.064(3) 0.064(3) 0.025(3) 0.023(3) 0.017(3)
C35 0.062(4) 0.078(4) 0.080(4) 0.029(4) 0.026(4) 0.026(4)
C34 0.056(4) 0.070(4) 0.073(4) 0.021(4) 0.024(3) 0.031(4)
C33 0.046(3) 0.071(4) 0.061(4) 0.011(4) 0.026(3) 0.032(3)
C32 0.043(3) 0.058(3) 0.054(3) 0.009(3) 0.023(3) 0.021(3)
C37 0.042(3) 0.039(3) 0.046(3) -0.001(3) 0.030(2) -0.003(3)
C38 0.060(3) 0.051(3) 0.052(3) -0.001(3) 0.017(3) 0.004(3)
C39 0.073(4) 0.063(4) 0.058(4) 0.004(4) 0.016(4) 0.008(4)
C40 0.071(4) 0.056(4) 0.066(4) 0.014(4) 0.021(4) 0.004(4)
C41 0.074(4) 0.054(4) 0.072(4) 0.008(4) 0.012(4) 0.000(4)
C42 0.061(3) 0.044(3) 0.062(3) 0.000(3) 0.013(3) -0.002(3)
C43 0.058(3) 0.0328(17) 0.069(3) -0.012(3) 0.016(3) 0.009(3)
C44 0.084(4) 0.068(3) 0.091(4) -0.007(3) 0.010(3) 0.003(3)
C45 0.098(4) 0.080(4) 0.104(4) -0.006(4) 0.012(4) 0.004(4)
C46 0.095(4) 0.072(4) 0.100(4) -0.010(4) 0.014(4) 0.002(4)
C47 0.086(4) 0.066(4) 0.090(4) -0.011(4) 0.023(3) -0.001(4)
C48 0.077(3) 0.063(3) 0.082(4) -0.011(3) 0.016(3) -0.001(3)
C49 0.082(4) 0.045(3) 0.069(4) -0.009(3) 0.005(3) -0.018(3)
C50 0.102(4) 0.078(4) 0.089(4) -0.004(4) 0.007(4) -0.007(4)
C51 0.121(5) 0.087(5) 0.100(5) -0.012(5) 0.004(5) -0.011(5)
C52 0.118(5) 0.088(5) 0.099(5) -0.011(5) 0.005(5) -0.013(5)
C53 0.107(5) 0.078(5) 0.092(5) -0.018(4) 0.006(5) -0.005(5)
C54 0.089(4) 0.069(4) 0.076(4) -0.010(4) 0.013(4) -0.007(4)
C55 0.043(3) 0.026(3) 0.037(3) -0.006(2) 0.016(2) 0.009(2)
C56 0.055(3) 0.038(3) 0.061(3) -0.005(3) 0.016(3) 0.001(3)
C57 0.067(4) 0.042(4) 0.076(4) -0.005(4) 0.011(4) 0.000(3)
C58 0.072(4) 0.049(4) 0.068(4) -0.020(4) 0.006(4) 0.009(4)
C59 0.071(4) 0.058(4) 0.059(4) -0.020(4) 0.017(4) 0.008(4)
C60 0.058(3) 0.043(3) 0.046(3) -0.010(3) 0.019(3) 0.008(3)

loop_
_atom_type_symbol
_atom_type_description
_atom_type_scat_dispersion_real
_atom_type_scat_dispersion_imag
_atom_type_scat_source
C C 0.0181 0.0091 'International Tables Vol C Tables 4.2.6.8 and 6.1.1.4'
H H 0.0000 0.0000 'International Tables Vol C Tables 4.2.6.8 and 6.1.1.4'
N N 0.0311 0.0180 'International Tables Vol C Tables 4.2.6.8 and 6.1.1.4'
Na Na 0.1353 0.1239 'International Tables Vol C Tables 4.2.6.8 and 6.1.1.4'
O O 0.0492 0.0322 'International Tables Vol C Tables 4.2.6.8 and 6.1.1.4'
P P 0.2955 0.4335 'International Tables Vol C Tables 4.2.6.8 and 6.1.1.4'
S S 0.3331 0.5567 'International Tables Vol C Tables 4.2.6.8 and 6.1.1.4'
V V 0.0687 2.1097 'International Tables Vol C Tables 4.2.6.8 and 6.1.1.4'
W W -5.4734 5.5774 'International Tables Vol C Tables 4.2.6.8 and 6.1.1.4'

loop_
_geom_angle_atom_site_label_1
_geom_angle_atom_site_label_2
_geom_angle_atom_site_label_3
_geom_angle
_geom_angle_site_symmetry_1
_geom_angle_site_symmetry_3
_geom_angle_publ_flag
V1 W1 V7 70.43(3) . . ?
V1 W1 V9 70.74(3) . . ?
V3 W1 V1 138.35(3) . . ?
V3 W1 V7 139.98(3) . . ?
V3 W1 V9 70.56(3) . . ?
V6 W1 V1 136.78(3) . . ?
V6 W1 V3 70.82(3) . . ?
V6 W1 V7 70.71(3) . . ?
V6 W1 V9 137.90(3) . . ?
V9 W1 V7 139.41(3) . . ?
O1 W1 V1 106.07(13) . . ?
O1 W1 V3 35.25(13) . . ?
O1 W1 V6 105.56(13) . . ?
O1 W1 V7 163.13(13) . . ?
O1 W1 V9 35.72(13) . . ?
O1 W1 O5 83.5(2) . . ?
O1 W1 O12 71.42(18) . . ?
O1 W1 O20 141.19(18) . . ?
O1 W1 O44 71.41(18) . . ?
O1 W1 O48 141.09(18) . . ?
O5 W1 V1 82.69(16) . . ?
O5 W1 V3 78.68(16) . . ?
O5 W1 V6 72.47(16) . . ?
O5 W1 V7 79.72(16) . . ?
O5 W1 V9 84.15(16) . . ?
O12 W1 V1 35.44(12) . . ?
O12 W1 V3 105.90(12) . . ?
O12 W1 V6 158.52(12) . . ?
O12 W1 V7 105.75(12) . . ?
O12 W1 V9 35.71(12) . . ?
O12 W1 O5 86.0(2) . . ?
O12 W1 O20 71.05(17) . . ?
O12 W1 O44 141.42(18) . . ?
O20 W1 V1 35.66(13) . . ?
O20 W1 V3 163.09(12) . . ?
O20 W1 V6 105.65(13) . . ?
O20 W1 V7 35.46(13) . . ?
O20 W1 V9 106.35(13) . . ?
O20 W1 O5 84.5(2) . . ?
O20 W1 O44 141.56(18) . . ?
O33 W1 V1 101.19(15) . . ?
O33 W1 V3 99.50(16) . . ?
O33 W1 V6 103.13(17) . . ?
O33 W1 V7 99.48(17) . . ?
O33 W1 V9 99.10(17) . . ?
O33 W1 O1 97.4(2) . . ?
O33 W1 O5 175.6(2) . . ?
O33 W1 O12 98.4(2) . . ?
O33 W1 O20 97.4(2) . . ?
O33 W1 O44 96.3(2) . . ?
O33 W1 O48 97.9(2) . . ?
O44 W1 V1 162.54(13) . . ?
O44 W1 V3 36.20(13) . . ?
O44 W1 V6 36.05(13) . . ?
O44 W1 V7 106.74(13) . . ?
O44 W1 V9 106.67(13) . . ?
O44 W1 O5 79.9(2) . . ?
O48 W1 V1 105.72(12) . . ?
O48 W1 V3 106.72(12) . . ?
O48 W1 V6 35.91(12) . . ?
O48 W1 V7 35.68(12) . . ?
O48 W1 V9 163.01(13) . . ?
O48 W1 O5 78.9(2) . . ?
O48 W1 O12 140.34(17) . . ?
O48 W1 O20 71.14(17) . . ?
O48 W1 O44 71.49(17) . . ?
W1 V1 Na4 104.93(6) . . ?
O12 V1 W1 37.48(14) . . ?
O12 V1 Na4 101.93(15) . . ?
O12 V1 O20 75.13(19) . . ?
O12 V1 O34 142.6(2) . . ?
O12 V1 O43 90.79(19) . . ?
O20 V1 W1 37.71(13) . . ?
O20 V1 Na4 104.15(14) . . ?
O20 V1 O34 91.25(19) . . ?
O20 V1 O43 145.5(2) . . ?
O30 V1 W1 115.72(19) . . ?
O30 V1 Na4 139.4(2) . . ?
O30 V1 O12 110.2(2) . . ?
O30 V1 O20 107.6(2) . . ?
O30 V1 O34 107.2(2) . . ?
O30 V1 O43 106.7(2) . . ?
O34 V1 W1 119.97(15) . . ?
O34 V1 Na4 47.12(16) . . ?
O34 V1 O43 81.0(2) . . ?
O43 V1 W1 120.82(14) . . ?
O43 V1 Na4 47.41(15) . . ?
O11 V2 Na2 115.35(18) . . ?
O11 V2 O21 152.1(2) . . ?
O11 V2 O25 88.3(2) . . ?
O11 V2 O29 88.5(2) . 7_656 ?
O21 V2 Na2 42.04(17) . . ?
O25 V2 Na2 45.88(19) . . ?
O25 V2 O21 81.8(2) . . ?
O25 V2 O29 143.4(3) . 7_656 ?
O29 V2 Na2 104.4(2) 7_656 . ?
O29 V2 O21 84.3(2) 7_656 . ?
O41 V2 Na2 129.2(3) . . ?
O41 V2 O11 103.3(3) . . ?
O41 V2 O21 104.6(3) . . ?
O41 V2 O25 107.6(3) . . ?
O41 V2 O29 108.5(3) . 7_656 ?
W1 V3 Na3 129.96(8) . . ?
W1 V3 Na5 106.75(16) . . ?
O1 V3 W1 36.89(13) . . ?
O1 V3 Na3 120.60(16) . . ?
O1 V3 Na5 102.1(2) . . ?
O1 V3 O8 91.2(2) . . ?
O1 V3 O10 142.9(2) . . ?
O1 V3 O44 74.90(19) . . ?
O8 V3 W1 121.24(15) . . ?
O8 V3 Na3 40.75(18) . . ?
O8 V3 Na5 45.9(2) . . ?
O8 V3 O10 80.6(2) . . ?
O10 V3 W1 121.28(16) . . ?
O10 V3 Na3 40.02(17) . . ?
O10 V3 Na5 47.7(2) . . ?
O44 V3 W1 38.04(14) . . ?
O44 V3 Na3 122.35(16) . . ?
O44 V3 Na5 106.2(2) . . ?
O44 V3 O8 146.1(2) . . ?
O44 V3 O10 92.0(2) . . ?
O47 V3 W1 113.20(19) . . ?
O47 V3 Na3 116.8(2) . . ?
O47 V3 Na5 140.0(2) . . ?
O47 V3 O1 109.1(2) . . ?
O47 V3 O8 108.1(3) . . ?
O47 V3 O10 107.9(3) . . ?
O47 V3 O44 105.6(2) . . ?
O7 V4 O4 100.9(2) . 7_656 ?
O7 V4 O9 111.0(3) . . ?
O7 V4 O32 111.2(3) . . ?
O7 V4 O53 101.8(3) . . ?
O9 V4 O4 82.7(2) . 7_656 ?
O32 V4 O4 84.5(2) . 7_656 ?
O32 V4 O9 137.5(2) . . ?
O53 V4 O4 157.2(2) . 7_656 ?
O53 V4 O9 88.0(2) . . ?
O53 V4 O32 88.6(2) . . ?
O17 V5 Na2 131.1(2) . . ?
O17 V5 O18 107.6(3) . . ?
O17 V5 O28 102.6(2) . . ?
O17 V5 O36 104.1(2) . . ?
O17 V5 O46 107.3(3) . . ?
O18 V5 Na2 44.99(19) . . ?
O18 V5 O28 82.9(2) . . ?
O18 V5 O36 88.0(2) . . ?
O18 V5 O46 144.9(2) . . ?
O28 V5 Na2 46.05(16) . . ?
O36 V5 Na2 112.17(18) . . ?
O36 V5 O28 153.3(2) . . ?
O36 V5 O46 87.3(2) . . ?
O46 V5 Na2 106.1(2) . . ?
O46 V5 O28 85.8(2) . . ?
W1 V6 Na1 103.82(7) . . ?
O35 V6 W1 119.58(16) . . ?
O35 V6 Na1 46.38(15) . . ?
O39 V6 W1 117.66(14) . . ?
O39 V6 Na1 45.59(15) . . ?
O39 V6 O35 80.02(19) . . ?
O42 V6 W1 118.35(18) . . ?
O42 V6 Na1 137.83(19) . . ?
O42 V6 O35 106.0(2) . . ?
O42 V6 O39 108.8(2) . . ?
O42 V6 O44 108.0(2) . . ?
O42 V6 O48 109.0(2) . . ?
O44 V6 W1 38.16(14) . . ?
O44 V6 Na1 104.46(15) . . ?
O44 V6 O35 91.9(2) . . ?
O44 V6 O39 143.2(2) . . ?
O44 V6 O48 75.20(19) . . ?
O48 V6 W1 37.54(13) . . ?
O48 V6 Na1 104.70(15) . . ?
O48 V6 O35 144.9(2) . . ?
O48 V6 O39 90.99(19) . . ?
W1 V7 Na2 110.09(13) . . ?
W1 V7 Na6 127.57(12) . . ?
O20 V7 W1 37.56(13) . . ?
O20 V7 Na2 104.55(18) . . ?
O20 V7 Na6 117.97(17) . . ?
O20 V7 O31 91.12(19) . . ?
O20 V7 O45 147.5(2) . . ?
O20 V7 O48 74.75(18) . . ?
O31 V7 W1 121.47(14) . . ?
O31 V7 Na2 43.66(17) . . ?
O31 V7 Na6 39.28(17) . . ?
O45 V7 W1 122.77(14) . . ?
O45 V7 Na2 51.19(19) . . ?
O45 V7 Na6 45.09(18) . . ?
O45 V7 O31 83.2(2) . . ?
O48 V7 W1 37.18(13) . . ?
O48 V7 Na2 107.25(17) . . ?
O48 V7 Na6 120.11(17) . . ?
O48 V7 O31 143.9(2) . . ?
O48 V7 O45 91.2(2) . . ?
O52 V7 W1 111.61(18) . . ?
O52 V7 Na2 138.0(2) . . ?
O52 V7 Na6 120.7(2) . . ?
O52 V7 O20 105.3(2) . . ?
O52 V7 O31 107.1(2) . . ?
O52 V7 O45 107.0(2) . . ?
O52 V7 O48 108.6(2) . . ?
O2 V8 Na7 128.2(2) . . ?
O2 V8 O15 105.1(3) . . ?
O2 V8 O16 109.5(3) . 7_656 ?
O2 V8 O19 102.6(3) . . ?
O2 V8 O40 110.7(3) . . ?
O15 V8 Na7 44.22(18) . . ?
O16 V8 Na7 41.71(17) 7_656 . ?
O16 V8 O15 81.4(2) 7_656 . ?
O19 V8 Na7 115.2(2) . . ?
O19 V8 O15 152.4(3) . . ?
O19 V8 O16 89.3(2) . 7_656 ?
O19 V8 O40 88.7(3) . . ?
O40 V8 Na7 104.54(19) . . ?
O40 V8 O15 81.8(2) . . ?
O40 V8 O16 139.2(3) . 7_656 ?
W1 V9 Na7 109.09(8) . . ?
O1 V9 W1 36.93(13) . . ?
O1 V9 Na7 104.97(15) . . ?
O1 V9 O14 91.13(19) . . ?
O1 V9 O27 146.5(2) . . ?
O12 V9 W1 37.49(13) . . ?
O12 V9 Na7 104.24(15) . . ?
O12 V9 O1 74.41(19) . . ?
O12 V9 O14 141.1(2) . . ?
O12 V9 O27 90.42(19) . . ?
O14 V9 W1 120.29(14) . . ?
O14 V9 Na7 44.13(16) . . ?
O14 V9 O27 82.2(2) . . ?
O27 V9 W1 122.48(14) . . ?
O27 V9 Na7 49.32(15) . . ?
O38 V9 W1 113.3(2) . . ?
O38 V9 Na7 137.5(2) . . ?
O38 V9 O1 107.5(2) . . ?
O38 V9 O12 110.3(2) . . ?
O38 V9 O14 108.5(2) . . ?
O38 V9 O27 105.7(3) . . ?
O3 V10 Na5 112.0(2) . 7_656 ?
O3 V10 O22 88.1(2) . . ?
O3 V10 O24 87.16(19) . . ?
O3 V10 O51 155.0(2) . 7_656 ?
O22 V10 Na5 104.9(2) . 7_656 ?
O22 V10 O24 141.0(2) . . ?
O22 V10 O51 83.7(2) . 7_656 ?
O24 V10 Na5 43.0(2) . 7_656 ?
O24 V10 O51 84.6(2) . 7_656 ?
O37 V10 Na5 130.9(3) . 7_656 ?
O37 V10 O3 103.5(3) . . ?
O37 V10 O22 109.2(3) . . ?
O37 V10 O24 109.6(3) . . ?
O37 V10 O51 101.5(3) . 7_656 ?
O51 V10 Na5 48.6(2) 7_656 7_656 ?
O5 S1 Na1 82.6(3) . . ?
O5 S1 O13 81.4(5) . . ?
O5 S1 O23 114.6(7) . . ?
O6 S1 Na1 123.0(7) . . ?
O6 S1 O5 154.1(8) . . ?
O6 S1 O13 90.3(8) . . ?
O6 S1 O23 91.1(9) . . ?
O13 S1 Na1 113.3(4) . . ?
O23 S1 Na1 35.3(5) . . ?
O23 S1 O13 102.2(7) . . ?
O5 S2 Na1 81.0(3) . . ?
O5 S2 O13 105.8(7) . . ?
O5 S2 O26 107.1(7) . . ?
O5 S2 O49 77.9(5) . . ?
O13 S2 Na1 136.2(6) . . ?
O13 S2 O49 136.1(7) . . ?
O26 S2 Na1 29.1(6) . . ?
O26 S2 O13 114.7(9) . . ?
O26 S2 O49 105.2(8) . . ?
O49 S2 Na1 87.6(4) . . ?
O50 S2 Na1 151.1(6) . . ?
O50 S2 O5 124.7(7) . . ?
O50 S2 O13 55.6(8) . . ?
O50 S2 O26 128.1(9) . . ?
O50 S2 O49 85.7(7) . . ?
O3 P1 Na2 125.9(3) . . ?
O3 P1 Na6 145.7(3) . . ?
O3 P1 O18 113.4(3) . . ?
O3 P1 O25 113.1(3) . . ?
O3 P1 C25 108.5(3) . . ?
O18 P1 Na2 52.6(2) . . ?
O18 P1 Na6 54.5(2) . . ?
O18 P1 O25 105.7(3) . . ?
O18 P1 C25 107.5(3) . . ?
O25 P1 Na2 53.4(2) . . ?
O25 P1 Na6 54.1(2) . . ?
O25 P1 C25 108.4(3) . . ?
C25 P1 Na2 125.6(3) . . ?
C25 P1 Na6 105.8(3) . . ?
Na3 P2 Na1 101.52(11) . . ?
Na5 P2 Na1 77.46(18) . . ?
O4 P2 Na1 66.9(2) . . ?
O4 P2 Na3 64.2(2) . . ?
O4 P2 Na5 60.9(3) . . ?
O4 P2 O10 109.1(3) . . ?
O4 P2 O35 110.6(3) . . ?
O4 P2 C7 110.2(3) . . ?
O10 P2 Na1 112.9(2) . . ?
O10 P2 Na3 45.8(2) . . ?
O10 P2 Na5 51.7(2) . . ?
O10 P2 C7 106.6(3) . . ?
O35 P2 Na1 46.51(19) . . ?
O35 P2 Na3 136.6(2) . . ?
O35 P2 Na5 112.0(3) . . ?
O35 P2 O10 112.0(3) . . ?
O35 P2 C7 108.2(3) . . ?
C7 P2 Na1 139.1(3) . . ?
C7 P2 Na3 113.9(3) . . ?
C7 P2 Na5 139.2(3) . . ?
O11 P3 Na7 127.7(3) . 7_656 ?
O11 P3 O16 111.9(3) . . ?
O11 P3 O22 113.7(3) . . ?
O11 P3 C19 110.5(3) . . ?
O16 P3 Na7 53.4(2) . 7_656 ?
O16 P3 O22 105.1(3) . . ?
O16 P3 C19 107.7(3) . . ?
O22 P3 Na7 51.7(2) . 7_656 ?
O22 P3 C19 107.6(3) . . ?
C19 P3 Na7 121.8(2) . 7_656 ?
Na5 P4 Na7 81.89(18) . . ?
Na7 P4 Na3 105.86(12) . . ?
O8 P4 Na3 44.9(2) . . ?
O8 P4 Na5 52.0(3) . . ?
O8 P4 Na7 118.6(2) . . ?
O8 P4 O14 113.2(3) . . ?
O8 P4 C1 103.2(4) . . ?
O14 P4 Na3 138.0(2) . . ?
O14 P4 Na5 113.7(3) . . ?
O14 P4 Na7 46.5(2) . . ?
O14 P4 C1 109.2(3) . . ?
O51 P4 Na3 65.0(2) . . ?
O51 P4 Na5 60.0(3) . . ?
O51 P4 Na7 64.9(2) . . ?
O51 P4 O8 108.9(3) . . ?
O51 P4 O14 110.1(3) . . ?
O51 P4 C1 112.1(4) . . ?
C1 P4 Na3 110.9(3) . . ?
C1 P4 Na5 136.3(3) . . ?
C1 P4 Na7 137.0(3) . . ?
O19 P5 Na1 134.7(3) . 7_656 ?
O19 P5 O29 112.7(3) . . ?
O19 P5 O32 113.4(3) . . ?
O19 P5 C49 106.9(5) . . ?
O29 P5 Na1 51.8(2) . 7_656 ?
O29 P5 C49 109.3(4) . . ?
O32 P5 Na1 54.1(2) . 7_656 ?
O32 P5 O29 105.7(3) . . ?
O32 P5 C49 108.7(4) . . ?
C49 P5 Na1 118.4(4) . 7_656 ?
Na7 P6 Na4 81.96(11) . . ?
O15 P6 Na4 60.9(2) . . ?
O15 P6 Na7 54.7(2) . . ?
O15 P6 O27 109.1(3) . . ?
O15 P6 O43 109.1(3) . . ?
O15 P6 C55 107.9(3) . . ?
O27 P6 Na4 119.5(2) . . ?
O27 P6 Na7 55.6(2) . . ?
O27 P6 O43 113.3(3) . . ?
O27 P6 C55 109.1(3) . . ?
O43 P6 Na4 49.27(19) . . ?
O43 P6 Na7 118.4(2) . . ?
O43 P6 C55 108.3(3) . . ?
C55 P6 Na4 131.3(2) . . ?
C55 P6 Na7 133.2(2) . . ?
O40 P7 Na4 51.7(2) . . ?
O40 P7 C43 107.2(4) . . ?
O46 P7 Na4 52.6(2) . . ?
O46 P7 O40 104.2(3) . . ?
O46 P7 C43 107.3(3) . . ?
O53 P7 Na4 134.0(2) . . ?
O53 P7 O40 113.3(3) . . ?
O53 P7 O46 114.7(3) . . ?
O53 P7 C43 109.5(4) . . ?
C43 P7 Na4 116.5(3) . . ?
Na2 P8 Na4 81.11(16) . . ?
Na6 P8 Na4 100.36(15) . . ?
O28 P8 Na2 57.6(2) . . ?
O28 P8 Na4 67.27(19) . . ?
O28 P8 Na6 61.4(2) . . ?
O28 P8 O31 109.2(3) . . ?
O28 P8 O34 110.4(3) . . ?
O28 P8 C31 109.7(3) . . ?
O31 P8 Na2 53.6(2) . . ?
O31 P8 Na4 114.5(2) . . ?
O31 P8 Na6 48.3(2) . . ?
O31 P8 O34 112.1(3) . . ?
O31 P8 C31 106.5(3) . . ?
O34 P8 Na2 115.7(3) . . ?
O34 P8 Na4 45.3(2) . . ?
O34 P8 Na6 135.0(2) . . ?
O34 P8 C31 108.9(3) . . ?
C31 P8 Na2 135.3(3) . . ?
C31 P8 Na4 137.4(3) . . ?
C31 P8 Na6 115.5(3) . . ?
Na2 P9 Na1 84.47(15) . . ?
Na6 P9 Na1 103.35(15) . . ?
O21 P9 Na1 66.8(2) . . ?
O21 P9 Na2 49.7(2) . . ?
O21 P9 Na6 55.4(2) . . ?
O21 P9 O39 110.1(3) . . ?
O21 P9 O45 109.1(3) . . ?
O21 P9 C13 108.3(3) . . ?
O39 P9 Na1 43.63(19) . . ?
O39 P9 Na2 116.6(2) . . ?
O39 P9 Na6 135.6(2) . . ?
O39 P9 C13 107.2(3) . . ?
O45 P9 Na1 123.2(2) . . ?
O45 P9 Na2 61.1(2) . . ?
O45 P9 Na6 54.2(2) . . ?
O45 P9 O39 112.7(3) . . ?
O45 P9 C13 109.5(3) . . ?
C13 P9 Na1 126.0(2) . . ?
C13 P9 Na2 135.5(3) . . ?
C13 P9 Na6 117.2(3) . . ?
Na3 P10 Na5 25.73(18) 7_656 7_656 ?
O9 P10 Na3 56.0(2) . 7_656 ?
O9 P10 Na5 56.3(2) . 7_656 ?
O9 P10 O24 105.3(3) . . ?
O9 P10 C37 107.1(3) . . ?
O24 P10 Na3 53.1(2) . 7_656 ?
O24 P10 Na5 49.9(2) . 7_656 ?
O24 P10 C37 109.3(3) . . ?
O36 P10 Na3 147.7(2) . 7_656 ?
O36 P10 Na5 122.0(3) . 7_656 ?
O36 P10 O9 113.0(3) . . ?
O36 P10 O24 113.4(3) . . ?
O36 P10 C37 108.6(3) . . ?
C37 P10 Na3 103.7(2) . 7_656 ?
C37 P10 Na5 129.4(3) . 7_656 ?
P2 Na1 V6 60.37(6) . . ?
P2 Na1 P9 116.68(9) . . ?
P5 Na1 V6 144.39(13) 7_656 . ?
P5 Na1 P2 110.07(10) 7_656 . ?
P5 Na1 P9 106.38(11) 7_656 . ?
P5 Na1 O21 87.75(13) 7_656 . ?
P9 Na1 V6 59.70(6) . . ?
O4 Na1 V6 88.07(11) . . ?
O4 Na1 P2 27.71(9) . . ?
O4 Na1 P5 87.95(13) . 7_656 ?
O4 Na1 P9 142.05(14) . . ?
O4 Na1 O21 164.10(19) . . ?
O21 Na1 V6 86.55(12) . . ?
O21 Na1 P2 143.76(14) . . ?
O21 Na1 P9 27.44(10) . . ?
O23 Na1 V6 100.8(3) . . ?
O23 Na1 P2 107.1(3) . . ?
O23 Na1 P5 114.5(3) . 7_656 ?
O23 Na1 P9 102.1(3) . . ?
O23 Na1 O4 103.3(4) . . ?
O23 Na1 O21 92.4(4) . . ?
O23 Na1 O29 106.9(3) . 7_656 ?
O23 Na1 O32 112.0(3) . 7_656 ?
O23 Na1 O35 116.5(3) . . ?
O23 Na1 O39 112.1(3) . . ?
O26 Na1 V6 95.7(4) . . ?
O26 Na1 P2 88.8(4) . . ?
O26 Na1 P9 115.3(4) . . ?
O26 Na1 O4 85.2(4) . . ?
O26 Na1 O21 110.3(4) . . ?
O26 Na1 O35 101.8(5) . . ?
O26 Na1 O39 117.7(4) . . ?
O29 Na1 V6 134.94(18) 7_656 . ?
O29 Na1 P2 137.31(19) 7_656 . ?
O29 Na1 P5 30.33(14) 7_656 7_656 ?
O29 Na1 P9 79.96(16) 7_656 . ?
O29 Na1 O4 118.1(2) 7_656 . ?
O29 Na1 O21 57.94(17) 7_656 . ?
O29 Na1 O32 60.65(19) 7_656 7_656 ?
O29 Na1 O35 136.6(2) 7_656 . ?
O29 Na1 O39 99.7(2) 7_656 . ?
O32 Na1 V6 136.83(17) 7_656 . ?
O32 Na1 P2 83.04(15) 7_656 . ?
O32 Na1 P5 30.42(13) 7_656 7_656 ?
O32 Na1 P9 133.38(19) 7_656 . ?
O32 Na1 O4 58.24(17) 7_656 . ?
O32 Na1 O21 118.1(2) 7_656 . ?
O35 Na1 V6 36.27(12) . . ?
O35 Na1 P2 27.00(12) . . ?
O35 Na1 P5 121.21(17) . 7_656 ?
O35 Na1 P9 89.69(14) . . ?
O35 Na1 O4 53.71(15) . . ?
O35 Na1 O21 116.82(18) . . ?
O35 Na1 O32 101.9(2) . 7_656 ?
O39 Na1 V6 36.07(12) . . ?
O39 Na1 P2 90.68(14) . . ?
O39 Na1 P5 119.13(17) . 7_656 ?
O39 Na1 P9 26.00(12) . . ?
O39 Na1 O4 116.66(18) . . ?
O39 Na1 O21 53.33(15) . . ?
O39 Na1 O32 135.4(2) . 7_656 ?
O39 Na1 O35 63.69(17) . . ?
V7 Na2 V2 120.86(16) . . ?
P1 Na2 V2 59.94(10) . . ?
P1 Na2 V7 158.2(3) . . ?
P8 Na2 V2 173.8(3) . . ?
P8 Na2 V7 60.15(10) . . ?
P8 Na2 P1 116.55(18) . . ?
P8 Na2 P9 118.50(18) . . ?
P9 Na2 V2 61.73(10) . . ?
P9 Na2 V7 59.23(10) . . ?
P9 Na2 P1 115.45(19) . . ?
O18 Na2 V2 88.06(18) . . ?
O18 Na2 V7 144.8(3) . . ?
O18 Na2 P1 28.38(12) . . ?
O18 Na2 P8 88.94(19) . . ?
O18 Na2 P9 141.5(3) . . ?
O18 Na2 O25 56.70(19) . . ?
O18 Na2 O28 61.44(19) . . ?
O18 Na2 O45 144.7(4) . . ?
O21 Na2 V2 33.62(13) . . ?
O21 Na2 V7 87.24(19) . . ?
O21 Na2 P1 91.0(2) . . ?
O21 Na2 P8 146.7(3) . . ?
O21 Na2 P9 28.25(13) . . ?
O21 Na2 O18 119.2(3) . . ?
O21 Na2 O25 62.5(2) . . ?
O21 Na2 O28 173.8(4) . . ?
O21 Na2 O31 117.2(3) . . ?
O21 Na2 O45 56.59(19) . . ?
O25 Na2 V2 33.20(13) . . ?
O25 Na2 V7 142.5(3) . . ?
O25 Na2 P1 28.45(12) . . ?
O25 Na2 P8 142.0(3) . . ?
O25 Na2 P9 87.6(2) . . ?
O25 Na2 O28 117.9(3) . . ?
O25 Na2 O45 108.3(3) . . ?
O28 Na2 V2 148.9(2) . . ?
O28 Na2 V7 89.75(18) . . ?
O28 Na2 P1 89.81(19) . . ?
O28 Na2 P8 29.65(11) . . ?
O28 Na2 P9 147.7(2) . . ?
O28 Na2 O45 118.9(3) . . ?
O31 Na2 V2 148.6(3) . . ?
O31 Na2 V7 33.63(13) . . ?
O31 Na2 P1 134.2(3) . . ?
O31 Na2 P8 29.73(13) . . ?
O31 Na2 P9 89.2(2) . . ?
O31 Na2 O18 111.6(3) . . ?
O31 Na2 O25 145.6(4) . . ?
O31 Na2 O28 58.55(19) . . ?
O31 Na2 O45 60.6(2) . . ?
O45 Na2 V2 89.04(18) . . ?
O45 Na2 V7 34.46(12) . . ?
O45 Na2 P1 131.4(3) . . ?
O45 Na2 P8 90.25(19) . . ?
O45 Na2 P9 29.03(12) . . ?
O49 Na2 V2 113.7(4) . . ?
O49 Na2 V7 72.7(3) . . ?
O49 Na2 P1 128.4(4) . . ?
O49 Na2 P8 72.6(3) . . ?
O49 Na2 P9 98.4(4) . . ?
O49 Na2 O18 116.3(4) . . ?
O49 Na2 O21 105.8(4) . . ?
O49 Na2 O25 134.1(4) . . ?
O49 Na2 O28 78.4(4) . . ?
O49 Na2 O31 80.3(4) . . ?
O49 Na2 O45 97.0(4) . . ?
P2 Na3 V3 58.97(8) . . ?
P2 Na3 P4 115.85(14) . . ?
P4 Na3 V3 58.32(8) . . ?
P10 Na3 V3 160.03(17) 7_656 . ?
P10 Na3 P2 116.87(16) 7_656 . ?
P10 Na3 P4 116.98(15) 7_656 . ?
O4 Na3 V3 85.13(15) . . ?
O4 Na3 P2 28.33(10) . . ?
O4 Na3 P4 135.95(19) . . ?
O4 Na3 P10 88.56(16) . 7_656 ?
O4 Na3 O51 141.0(2) . . ?
O8 Na3 V3 32.52(14) . . ?
O8 Na3 P2 91.42(18) . . ?
O8 Na3 P4 26.74(14) . . ?
O8 Na3 P10 143.1(2) . 7_656 ?
O8 Na3 O4 116.4(2) . . ?
O8 Na3 O9 158.8(3) . 7_656 ?
O8 Na3 O24 113.2(3) . 7_656 ?
O8 Na3 O51 54.12(18) . . ?
O9 Na3 V3 141.2(2) 7_656 . ?
O9 Na3 P2 86.65(18) 7_656 . ?
O9 Na3 P4 141.6(2) 7_656 . ?
O9 Na3 P10 30.40(13) 7_656 7_656 ?
O9 Na3 O4 58.49(18) 7_656 . ?
O9 Na3 O51 115.0(2) 7_656 . ?
O10 Na3 V3 32.49(14) . . ?
O10 Na3 P2 27.54(14) . . ?
O10 Na3 P4 90.76(18) . . ?
O10 Na3 P10 143.8(2) . 7_656 ?
O10 Na3 O4 55.53(19) . . ?
O10 Na3 O8 64.9(2) . . ?
O10 Na3 O9 114.0(3) . 7_656 ?
O10 Na3 O24 157.8(3) . 7_656 ?
O10 Na3 O51 115.2(2) . . ?
O24 Na3 V3 140.1(2) 7_656 . ?
O24 Na3 P2 140.4(2) 7_656 . ?
O24 Na3 P4 86.78(18) 7_656 . ?
O24 Na3 P10 30.26(12) 7_656 7_656 ?
O24 Na3 O4 113.5(2) 7_656 . ?
O24 Na3 O9 59.00(18) 7_656 7_656 ?
O24 Na3 O51 59.13(18) 7_656 . ?
O51 Na3 V3 83.86(14) . . ?
O51 Na3 P2 135.31(19) . . ?
O51 Na3 P4 27.79(11) . . ?
O51 Na3 P10 89.24(16) . 7_656 ?
P6 Na4 V1 60.50(6) . . ?
P6 Na4 P8 116.60(10) . . ?
P7 Na4 V1 144.27(12) . . ?
P7 Na4 P6 107.76(10) . . ?
P7 Na4 P8 108.86(10) . . ?
P8 Na4 V1 59.36(6) . . ?
O6 Na4 V1 99.8(3) . . ?
O6 Na4 P6 104.9(4) . . ?
O6 Na4 P7 116.0(3) . . ?
O6 Na4 P8 103.0(3) . . ?
O6 Na4 O15 96.9(4) . . ?
O6 Na4 O34 112.8(3) . . ?
O6 Na4 O40 109.6(4) . . ?
O6 Na4 O43 115.3(4) . . ?
O6 Na4 O46 113.3(4) . . ?
O15 Na4 V1 88.27(13) . . ?
O15 Na4 P6 28.16(11) . . ?
O15 Na4 P7 88.02(14) . . ?
O15 Na4 P8 144.15(15) . . ?
O34 Na4 V1 36.02(12) . . ?
O34 Na4 P6 90.53(14) . . ?
O34 Na4 P7 120.23(17) . . ?
O34 Na4 P8 26.07(12) . . ?
O34 Na4 O15 118.19(19) . . ?
O34 Na4 O43 62.76(17) . . ?
O34 Na4 O50 115.8(3) . . ?
O40 Na4 V1 137.63(18) . . ?
O40 Na4 P6 82.38(16) . . ?
O40 Na4 P7 29.80(14) . . ?
O40 Na4 P8 136.30(19) . . ?
O40 Na4 O15 59.02(18) . . ?
O40 Na4 O34 137.5(2) . . ?
O40 Na4 O43 102.2(2) . . ?
O40 Na4 O46 59.55(19) . . ?
O40 Na4 O49 140.9(4) . . ?
O40 Na4 O50 103.5(3) . . ?
O43 Na4 V1 36.11(12) . . ?
O43 Na4 P6 27.80(12) . . ?
O43 Na4 P7 119.23(16) . . ?
O43 Na4 P8 88.84(14) . . ?
O43 Na4 O15 55.57(16) . . ?
O43 Na4 O50 91.5(3) . . ?
O46 Na4 V1 133.56(17) . . ?
O46 Na4 P6 132.68(17) . . ?
O46 Na4 P7 29.79(12) . . ?
O46 Na4 P8 81.34(14) . . ?
O46 Na4 O15 117.4(2) . . ?
O46 Na4 O34 99.1(2) . . ?
O46 Na4 O43 131.4(2) . . ?
O46 Na4 O49 109.7(3) . . ?
O46 Na4 O50 134.8(3) . . ?
O49 Na4 V1 78.8(3) . . ?
O49 Na4 P6 117.6(3) . . ?
O49 Na4 P7 130.8(3) . . ?
O49 Na4 P8 67.3(3) . . ?
O49 Na4 O15 124.8(3) . . ?
O49 Na4 O34 78.8(3) . . ?
O49 Na4 O43 109.9(3) . . ?
O49 Na4 O50 55.0(4) . . ?
O50 Na4 V1 88.5(3) . . ?
O50 Na4 P6 77.4(3) . . ?
O50 Na4 P7 123.6(3) . . ?
O50 Na4 P8 118.5(3) . . ?
O50 Na4 O15 71.4(3) . . ?
P2 Na5 V3 59.53(13) . . ?
P2 Na5 P10 110.2(2) . 7_656 ?
P4 Na5 V3 60.02(14) . . ?
P4 Na5 P2 117.3(2) . . ?
P4 Na5 P10 114.0(2) . 7_656 ?
P10 Na5 V3 151.0(3) 7_656 . ?
O4 Na5 V3 87.5(2) . . ?
O4 Na5 P2 27.94(12) . . ?
O4 Na5 P4 143.3(3) . . ?
O4 Na5 P10 85.6(2) . 7_656 ?
O4 Na5 O13 125.9(4) . . ?
O8 Na5 V3 34.53(15) . . ?
O8 Na5 P2 88.6(3) . . ?
O8 Na5 P4 28.78(15) . . ?
O8 Na5 P10 127.8(3) . 7_656 ?
O8 Na5 O4 114.7(3) . . ?
O8 Na5 O9 136.8(4) . 7_656 ?
O8 Na5 O10 60.7(2) . . ?
O8 Na5 O13 77.2(4) . . ?
O8 Na5 O24 106.9(3) . 7_656 ?
O8 Na5 O26 114.4(4) . . ?
O8 Na5 O51 56.3(2) . . ?
O9 Na5 V3 136.6(3) 7_656 . ?
O9 Na5 P2 82.9(2) 7_656 . ?
O9 Na5 P4 137.1(3) 7_656 . ?
O9 Na5 P10 28.28(13) 7_656 7_656 ?
O9 Na5 O4 57.3(2) 7_656 . ?
O9 Na5 O13 144.6(5) 7_656 . ?
O9 Na5 O26 105.9(4) 7_656 . ?
O9 Na5 O51 116.4(3) 7_656 . ?
O10 Na5 V3 34.89(15) . . ?
O10 Na5 P2 27.93(15) . . ?
O10 Na5 P4 89.5(3) . . ?
O10 Na5 P10 124.8(3) . 7_656 ?
O10 Na5 O4 54.6(2) . . ?
O10 Na5 O9 102.5(3) . 7_656 ?
O10 Na5 O13 104.7(4) . . ?
O10 Na5 O26 94.4(4) . . ?
O10 Na5 O51 116.4(3) . . ?
O13 Na5 V3 75.4(3) . . ?
O13 Na5 P2 112.6(4) . . ?
O13 Na5 P4 65.4(3) . . ?
O13 Na5 P10 130.4(4) . 7_656 ?
O24 Na5 V3 140.1(3) 7_656 . ?
O24 Na5 P2 133.6(3) 7_656 . ?
O24 Na5 P4 87.3(2) 7_656 . ?
O24 Na5 P10 27.73(13) 7_656 7_656 ?
O24 Na5 O4 112.3(3) 7_656 . ?
O24 Na5 O9 55.6(2) 7_656 7_656 ?
O24 Na5 O10 136.1(4) 7_656 . ?
O24 Na5 O13 113.4(4) 7_656 . ?
O24 Na5 O26 126.5(5) 7_656 . ?
O24 Na5 O51 61.4(2) 7_656 . ?
O26 Na5 V3 89.9(4) . . ?
O26 Na5 P2 80.8(4) . . ?
O26 Na5 P4 114.1(4) . . ?
O26 Na5 O4 79.7(4) . . ?
O26 Na5 O13 50.0(4) . . ?
O51 Na5 V3 88.7(2) . . ?
O51 Na5 P2 144.1(3) . . ?
O51 Na5 P4 28.70(13) . . ?
O51 Na5 P10 89.2(2) . 7_656 ?
O51 Na5 O4 161.8(4) . . ?
O51 Na5 O13 70.0(3) . . ?
O51 Na5 O26 118.1(4) . . ?
P1 Na6 V7 164.5(3) . . ?
P1 Na6 P8 118.70(19) . . ?
P1 Na6 P9 118.25(19) . . ?
P8 Na6 V7 58.67(10) . . ?
P8 Na6 P9 115.15(19) . . ?
P9 Na6 V7 57.98(10) . . ?
O18 Na6 V7 144.3(3) . . ?
O18 Na6 P1 30.06(13) . . ?
O18 Na6 P8 88.7(2) . . ?
O18 Na6 P9 143.1(3) . . ?
O18 Na6 O21 115.0(3) . . ?
O18 Na6 O28 60.07(19) . . ?
O18 Na6 O45 166.9(4) . . ?
O21 Na6 V7 82.91(19) . . ?
O21 Na6 P1 90.6(2) . . ?
O21 Na6 P8 132.6(3) . . ?
O21 Na6 P9 28.32(12) . . ?
O21 Na6 O28 138.2(3) . . ?
O25 Na6 V7 143.6(3) . . ?
O25 Na6 P1 30.04(13) . . ?
O25 Na6 P8 143.9(3) . . ?
O25 Na6 P9 88.4(2) . . ?
O25 Na6 O18 58.9(2) . . ?
O25 Na6 O21 61.4(2) . . ?
O25 Na6 O28 115.7(3) . . ?
O25 Na6 O45 116.4(3) . . ?
O28 Na6 V7 85.67(17) . . ?
O28 Na6 P1 89.86(19) . . ?
O28 Na6 P8 28.97(11) . . ?
O28 Na6 P9 136.1(3) . . ?
O31 Na6 V7 31.66(14) . . ?
O31 Na6 P1 147.0(3) . . ?
O31 Na6 P8 28.37(13) . . ?
O31 Na6 P9 89.6(2) . . ?
O31 Na6 O18 117.1(3) . . ?
O31 Na6 O21 113.2(3) . . ?
O31 Na6 O25 164.3(4) . . ?
O31 Na6 O28 57.13(19) . . ?
O31 Na6 O45 63.7(2) . . ?
O45 Na6 V7 32.88(13) . . ?
O45 Na6 P1 146.4(3) . . ?
O45 Na6 P8 91.5(2) . . ?
O45 Na6 P9 28.32(12) . . ?
O45 Na6 O21 56.43(19) . . ?
O45 Na6 O28 118.3(3) . . ?
P3 Na7 V9 154.85(16) 7_656 . ?
P3 Na7 P4 112.52(12) 7_656 . ?
P3 Na7 P6 114.91(11) 7_656 . ?
P4 Na7 V9 59.93(7) . . ?
P6 Na7 V9 60.87(7) . . ?
P6 Na7 P4 119.30(11) . . ?
O13 Na7 V9 69.0(4) . . ?
O13 Na7 P3 134.6(4) . 7_656 ?
O13 Na7 P4 73.7(4) . . ?
O13 Na7 P6 96.9(4) . . ?
O13 Na7 O14 78.3(4) . . ?
O13 Na7 O15 104.9(4) . . ?
O13 Na7 O16 138.2(5) . 7_656 ?
O13 Na7 O22 119.4(4) . 7_656 ?
O13 Na7 O27 93.9(4) . . ?
O13 Na7 O50 31.5(5) . . ?
O13 Na7 O51 79.7(4) . . ?
O14 Na7 V9 35.14(12) . . ?
O14 Na7 P3 128.7(2) . 7_656 ?
O14 Na7 P4 27.56(12) . . ?
O14 Na7 P6 91.92(15) . . ?
O14 Na7 O15 120.4(2) . . ?
O14 Na7 O16 143.5(3) . 7_656 ?
O14 Na7 O22 105.7(2) . 7_656 ?
O14 Na7 O27 63.08(17) . . ?
O14 Na7 O50 105.9(3) . . ?
O14 Na7 O51 55.15(16) . . ?
O15 Na7 V9 89.20(15) . . ?
O15 Na7 P3 91.54(15) . 7_656 ?
O15 Na7 P4 147.93(18) . . ?
O15 Na7 P6 28.72(12) . . ?
O15 Na7 O27 57.32(17) . . ?
O15 Na7 O51 173.3(2) . . ?
O16 Na7 V9 142.44(18) 7_656 . ?
O16 Na7 P3 29.62(13) 7_656 7_656 ?
O16 Na7 P4 139.2(2) 7_656 . ?
O16 Na7 P6 86.48(15) 7_656 . ?
O16 Na7 O15 61.92(18) 7_656 . ?
O16 Na7 O27 107.2(2) 7_656 . ?
O16 Na7 O51 118.0(2) 7_656 . ?
O22 Na7 V9 140.37(19) 7_656 . ?
O22 Na7 P3 29.70(12) 7_656 7_656 ?
O22 Na7 P4 84.22(15) 7_656 . ?
O22 Na7 P6 141.95(18) 7_656 . ?
O22 Na7 O15 121.2(2) 7_656 . ?
O22 Na7 O16 59.30(18) 7_656 7_656 ?
O22 Na7 O27 142.9(2) 7_656 . ?
O22 Na7 O50 123.7(4) 7_656 . ?
O22 Na7 O51 58.93(17) 7_656 . ?
O27 Na7 V9 35.72(11) . . ?
O27 Na7 P3 129.59(18) . 7_656 ?
O27 Na7 P4 90.62(15) . . ?
O27 Na7 P6 29.09(11) . . ?
O27 Na7 O51 117.96(19) . . ?
O50 Na7 V9 84.5(3) . . ?
O50 Na7 P4 105.2(3) . . ?
O50 Na7 P6 81.1(3) . . ?
O50 Na7 O15 78.0(3) . . ?
O50 Na7 O27 93.1(3) . . ?
O50 Na7 O51 107.8(3) . . ?
O51 Na7 V9 87.85(13) . . ?
O51 Na7 P3 88.56(14) . 7_656 ?
O51 Na7 P4 28.08(10) . . ?
O51 Na7 P6 147.01(16) . . ?
V3 O1 W1 107.9(2) . . ?
V3 O1 V9 143.1(2) . . ?
V9 O1 W1 107.4(2) . . ?
P1 O3 V10 150.2(4) . . ?
V4 O4 Na1 94.97(19) 7_656 . ?
V4 O4 Na3 102.1(2) 7_656 . ?
V4 O4 Na5 99.8(2) 7_656 . ?
P2 O4 V4 169.0(4) . 7_656 ?
P2 O4 Na1 85.4(2) . . ?
P2 O4 Na3 87.5(3) . . ?
P2 O4 Na5 91.2(3) . . ?
Na3 O4 Na1 116.3(2) . . ?
Na5 O4 Na1 88.3(2) . . ?
S1 O5 W1 157.0(4) . . ?
S2 O5 W1 155.3(4) . . ?
S1 O6 Na4 119.5(9) . . ?
V3 O8 Na3 106.7(3) . . ?
V3 O8 Na5 99.6(3) . . ?
P4 O8 V3 140.0(3) . . ?
P4 O8 Na3 108.3(3) . . ?
P4 O8 Na5 99.2(3) . . ?
V4 O9 Na3 116.7(2) . 7_656 ?
V4 O9 Na5 105.1(3) . 7_656 ?
P10 O9 V4 147.9(3) . . ?
P10 O9 Na3 93.6(3) . 7_656 ?
P10 O9 Na5 95.4(3) . 7_656 ?
Na3 O9 Na5 31.1(2) 7_656 7_656 ?
V3 O10 Na3 107.5(3) . . ?
V3 O10 Na5 97.4(3) . . ?
P2 O10 V3 140.3(3) . . ?
P2 O10 Na3 106.6(3) . . ?
P2 O10 Na5 100.4(3) . . ?
P3 O11 V2 152.8(4) . . ?
V1 O12 W1 107.1(2) . . ?
V1 O12 V9 144.3(3) . . ?
V9 O12 W1 106.8(2) . . ?
S1 O13 Na7 138.9(7) . . ?
S2 O13 Na5 91.9(6) . . ?
S2 O13 Na7 148.5(9) . . ?
Na7 O13 Na5 110.9(5) . . ?
O50 O13 S2 57.1(8) . . ?
O50 O13 Na5 132.1(11) . . ?
O50 O13 Na7 91.4(9) . . ?
V9 O14 Na7 100.7(2) . . ?
P4 O14 V9 138.0(3) . . ?
P4 O14 Na7 105.9(3) . . ?
V8 O15 Na4 99.3(2) . . ?
V8 O15 Na7 102.6(2) . . ?
P6 O15 V8 156.0(4) . . ?
P6 O15 Na4 91.0(3) . . ?
P6 O15 Na7 96.6(3) . . ?
Na7 O15 Na4 101.2(2) . . ?
V8 O16 Na7 106.5(3) 7_656 7_656 ?
P3 O16 V8 149.4(3) . 7_656 ?
P3 O16 Na7 97.0(3) . 7_656 ?
V5 O18 Na2 102.2(2) . . ?
V5 O18 Na6 113.9(3) . . ?
P1 O18 V5 147.4(3) . . ?
P1 O18 Na2 99.0(3) . . ?
P1 O18 Na6 95.5(3) . . ?
P5 O19 V8 163.6(5) . . ?
V1 O20 W1 106.6(2) . . ?
V7 O20 W1 107.0(2) . . ?
V7 O20 V1 143.3(2) . . ?
V2 O21 Na1 94.8(2) . . ?
V2 O21 Na2 104.3(2) . . ?
V2 O21 Na6 104.8(2) . . ?
P9 O21 V2 152.7(3) . . ?
P9 O21 Na1 85.8(2) . . ?
P9 O21 Na2 102.0(3) . . ?
P9 O21 Na6 96.3(3) . . ?
Na2 O21 Na1 103.6(3) . . ?
Na6 O21 Na1 127.2(3) . . ?
V10 O22 Na7 113.1(2) . 7_656 ?
P3 O22 V10 144.5(3) . . ?
P3 O22 Na7 98.6(3) . 7_656 ?
S1 O23 Na1 124.5(8) . . ?
V10 O24 Na3 117.5(2) . 7_656 ?
V10 O24 Na5 104.6(3) . 7_656 ?
P10 O24 V10 145.7(3) . . ?
P10 O24 Na3 96.6(2) . 7_656 ?
P10 O24 Na5 102.3(3) . 7_656 ?
Na3 O24 Na5 32.8(2) 7_656 7_656 ?
V2 O25 Na2 100.9(3) . . ?
V2 O25 Na6 112.0(3) . . ?
P1 O25 V2 148.0(3) . . ?
P1 O25 Na2 98.2(3) . . ?
P1 O25 Na6 95.8(3) . . ?
S2 O26 Na1 132.8(9) . . ?
S2 O26 Na5 98.8(8) . . ?
Na1 O26 Na5 106.4(6) . . ?
V9 O27 Na7 95.0(2) . . ?
P6 O27 V9 140.4(3) . . ?
P6 O27 Na7 95.3(2) . . ?
V5 O28 Na2 99.9(2) . . ?
V5 O28 Na6 102.5(2) . . ?
P8 O28 V5 167.3(3) . . ?
P8 O28 Na2 92.7(2) . . ?
P8 O28 Na6 89.6(2) . . ?
V2 O29 Na1 119.1(3) 7_656 7_656 ?
P5 O29 V2 142.9(4) . 7_656 ?
P5 O29 Na1 97.9(3) . 7_656 ?
V7 O31 Na2 102.7(2) . . ?
V7 O31 Na6 109.1(3) . . ?
P8 O31 V7 140.3(3) . . ?
P8 O31 Na2 96.6(3) . . ?
P8 O31 Na6 103.3(3) . . ?
V4 O32 Na1 114.8(3) . 7_656 ?
P5 O32 V4 149.0(3) . . ?
P5 O32 Na1 95.4(3) . 7_656 ?
V1 O34 Na4 96.9(2) . . ?
P8 O34 V1 138.7(3) . . ?
P8 O34 Na4 108.6(3) . . ?
V6 O35 Na1 97.3(2) . . ?
P2 O35 V6 139.1(3) . . ?
P2 O35 Na1 106.5(3) . . ?
P10 O36 V5 145.3(3) . . ?
V6 O39 Na1 98.3(2) . . ?
P9 O39 V6 138.3(3) . . ?
P9 O39 Na1 110.4(3) . . ?
V8 O40 Na4 114.6(3) . . ?
P7 O40 V8 146.8(4) . . ?
P7 O40 Na4 98.5(3) . . ?
V1 O43 Na4 96.48(19) . . ?
P6 O43 V1 139.3(3) . . ?
P6 O43 Na4 102.9(3) . . ?
V3 O44 W1 105.8(2) . . ?
V6 O44 W1 105.8(2) . . ?
V6 O44 V3 142.1(2) . . ?
V7 O45 Na2 94.4(2) . . ?
V7 O45 Na6 102.0(2) . . ?
P9 O45 V7 139.5(3) . . ?
P9 O45 Na2 89.9(3) . . ?
P9 O45 Na6 97.5(3) . . ?
V5 O46 Na4 113.5(2) . . ?
P7 O46 V5 145.0(3) . . ?
P7 O46 Na4 97.6(3) . . ?
V6 O48 W1 106.6(2) . . ?
V6 O48 V7 142.5(2) . . ?
V7 O48 W1 107.1(2) . . ?
S2 O49 Na2 143.3(7) . . ?
S2 O49 Na4 98.3(5) . . ?
Na2 O49 Na4 116.5(5) . . ?
S2 O50 Na4 118.7(7) . . ?
S2 O50 Na7 124.4(8) . . ?
Na7 O50 Na4 109.4(5) . . ?
O13 O50 S2 67.3(9) . . ?
O13 O50 Na4 147.4(11) . . ?
O13 O50 Na7 57.1(7) . . ?
V10 O51 Na3 98.7(2) 7_656 . ?
V10 O51 Na5 97.8(3) 7_656 . ?
V10 O51 Na7 96.6(2) 7_656 . ?
P4 O51 V10 169.8(4) . 7_656 ?
P4 O51 Na3 87.2(3) . . ?
P4 O51 Na5 91.3(3) . . ?
P4 O51 Na7 87.0(2) . . ?
Na5 O51 Na7 95.3(3) . . ?
Na7 O51 Na3 123.1(2) . . ?
P7 O53 V4 164.1(4) . . ?
C2 C1 P4 125.1(7) . . ?
C2 C1 C6 117.5(8) . . ?
C6 C1 P4 117.0(6) . . ?
C1 C2 H2 119.6 . . ?
C1 C2 C3 120.8(10) . . ?
C3 C2 H2 119.6 . . ?
C2 C3 H3 118.6 . . ?
C4 C3 C2 122.7(11) . . ?
C4 C3 H3 118.6 . . ?
C3 C4 H4 120.0 . . ?
C3 C4 C5 120.0(11) . . ?
C5 C4 H4 120.0 . . ?
C4 C5 H5 120.9 . . ?
C4 C5 C6 118.2(11) . . ?
C6 C5 H5 120.9 . . ?
C1 C6 H6 119.6 . . ?
C5 C6 C1 120.7(9) . . ?
C5 C6 H6 119.6 . . ?
C12 C7 P2 118.3(3) . . ?
C12 C7 C8 120.0 . . ?
C8 C7 P2 121.6(3) . . ?
C7 C12 H12 120.0 . . ?
C7 C12 C11 120.0 . . ?
C11 C12 H12 120.0 . . ?
C12 C11 H11 120.0 . . ?
C10 C11 C12 120.0 . . ?
C10 C11 H11 120.0 . . ?
C11 C10 H10 120.0 . . ?
C9 C10 C11 120.0 . . ?
C9 C10 H10 120.0 . . ?
C10 C9 H9 120.0 . . ?
C10 C9 C8 120.0 . . ?
C8 C9 H9 120.0 . . ?
C7 C8 H8 120.0 . . ?
C9 C8 C7 120.0 . . ?
C9 C8 H8 120.0 . . ?
C14 C13 P9 118.1(4) . . ?
C14 C13 C18 120.0 . . ?
C18 C13 P9 121.8(4) . . ?
C13 C14 H14 120.0 . . ?
C15 C14 C13 120.0 . . ?
C15 C14 H14 120.0 . . ?
C14 C15 H15 120.0 . . ?
C14 C15 C16 120.0 . . ?
C16 C15 H15 120.0 . . ?
C15 C16 H16 120.0 . . ?
C15 C16 C17 120.0 . . ?
C17 C16 H16 120.0 . . ?
C16 C17 H17 120.0 . . ?
C18 C17 C16 120.0 . . ?
C18 C17 H17 120.0 . . ?
C13 C18 H18 120.0 . . ?
C17 C18 C13 120.0 . . ?
C17 C18 H18 120.0 . . ?
C20 C19 P3 119.5(3) . . ?
C20 C19 C24 120.0 . . ?
C24 C19 P3 120.5(3) . . ?
C19 C20 H20 120.0 . . ?
C19 C20 C21 120.0 . . ?
C21 C20 H20 120.0 . . ?
C20 C21 H21 120.0 . . ?
C22 C21 C20 120.0 . . ?
C22 C21 H21 120.0 . . ?
C21 C22 H22 120.0 . . ?
C21 C22 C23 120.0 . . ?
C23 C22 H22 120.0 . . ?
C22 C23 H23 120.0 . . ?
C24 C23 C22 120.0 . . ?
C24 C23 H23 120.0 . . ?
C19 C24 H24 120.0 . . ?
C23 C24 C19 120.0 . . ?
C23 C24 H24 120.0 . . ?
C26 C25 P1 120.6(3) . . ?
C26 C25 C30 120.0 . . ?
C30 C25 P1 119.4(3) . . ?
C25 C26 H26 120.0 . . ?
C25 C26 C27 120.0 . . ?
C27 C26 H26 120.0 . . ?
C26 C27 H27 120.0 . . ?
C28 C27 C26 120.0 . . ?
C28 C27 H27 120.0 . . ?
C27 C28 H28 120.0 . . ?
C29 C28 C27 120.0 . . ?
C29 C28 H28 120.0 . . ?
C28 C29 H29 120.0 . . ?
C28 C29 C30 120.0 . . ?
C30 C29 H29 120.0 . . ?
C25 C30 H30 120.0 . . ?
C29 C30 C25 120.0 . . ?
C29 C30 H30 120.0 . . ?
C36 C31 P8 121.0(3) . . ?
C36 C31 C32 120.0 . . ?
C32 C31 P8 119.0(3) . . ?
C31 C36 H36 120.0 . . ?
C35 C36 C31 120.0 . . ?
C35 C36 H36 120.0 . . ?
C36 C35 H35 120.0 . . ?
C36 C35 C34 120.0 . . ?
C34 C35 H35 120.0 . . ?
C35 C34 H34 120.0 . . ?
C35 C34 C33 120.0 . . ?
C33 C34 H34 120.0 . . ?
C34 C33 H33 120.0 . . ?
C32 C33 C34 120.0 . . ?
C32 C33 H33 120.0 . . ?
C31 C32 H32 120.0 . . ?
C33 C32 C31 120.0 . . ?
C33 C32 H32 120.0 . . ?
C38 C37 P10 120.6(3) . . ?
C38 C37 C42 120.0 . . ?
C42 C37 P10 119.4(3) . . ?
C37 C38 H38 120.0 . . ?
C37 C38 C39 120.0 . . ?
C39 C38 H38 120.0 . . ?
C38 C39 H39 120.0 . . ?
C38 C39 C40 120.0 . . ?
C40 C39 H39 120.0 . . ?
C39 C40 H40 120.0 . . ?
C41 C40 C39 120.0 . . ?
C41 C40 H40 120.0 . . ?
C40 C41 H41 120.0 . . ?
C40 C41 C42 120.0 . . ?
C42 C41 H41 120.0 . . ?
C37 C42 H42 120.0 . . ?
C41 C42 C37 120.0 . . ?
C41 C42 H42 120.0 . . ?
C44 C43 P7 118.1(5) . . ?
C44 C43 C48 120.0 . . ?
C48 C43 P7 121.6(5) . . ?
C43 C44 H44 120.0 . . ?
C45 C44 C43 120.0 . . ?
C45 C44 H44 120.0 . . ?
C44 C45 H45 120.0 . . ?
C44 C45 C46 120.0 . . ?
C46 C45 H45 120.0 . . ?
C45 C46 H46 120.0 . . ?
C45 C46 C47 120.0 . . ?
C47 C46 H46 120.0 . . ?
C46 C47 H47 120.0 . . ?
C48 C47 C46 120.0 . . ?
C48 C47 H47 120.0 . . ?
C43 C48 H48 120.0 . . ?
C47 C48 C43 120.0 . . ?
C47 C48 H48 120.0 . . ?
C50 C49 P5 117.8(5) . . ?
C50 C49 C54 120.0 . . ?
C54 C49 P5 122.1(5) . . ?
C51 C50 C49 120.0 . . ?
C52 C51 C50 120.0 . . ?
C51 C52 H52 120.0 . . ?
C51 C52 C53 120.0 . . ?
C53 C52 H52 120.0 . . ?
C52 C53 H53 120.0 . . ?
C54 C53 C52 120.0 . . ?
C54 C53 H53 120.0 . . ?
C49 C54 H54 120.0 . . ?
C53 C54 C49 120.0 . . ?
C53 C54 H54 120.0 . . ?
C56 C55 P6 120.0(3) . . ?
C56 C55 C60 120.0 . . ?
C60 C55 P6 120.0(3) . . ?
C55 C56 H56 120.0 . . ?
C57 C56 C55 120.0 . . ?
C57 C56 H56 120.0 . . ?
C56 C57 H57 120.0 . . ?
C58 C57 C56 120.0 . . ?
C58 C57 H57 120.0 . . ?
C57 C58 H58 120.0 . . ?
C59 C58 C57 120.0 . . ?
C59 C58 H58 120.0 . . ?
C58 C59 H59 120.0 . . ?
C58 C59 C60 120.0 . . ?
C60 C59 H59 120.0 . . ?
C55 C60 H60 120.0 . . ?
C59 C60 C55 120.0 . . ?
C59 C60 H60 120.0 . . ?

loop_
_geom_bond_atom_site_label_1
_geom_bond_atom_site_label_2
_geom_bond_distance
_geom_bond_site_symmetry_2
_geom_bond_publ_flag
W1 V1 3.1714(10) . ?
W1 V3 3.1689(10) . ?
W1 V6 3.1597(10) . ?
W1 V7 3.1760(10) . ?
W1 V9 3.1752(10) . ?
W1 O1 1.999(4) . ?
W1 O5 2.276(5) . ?
W1 O12 2.019(5) . ?
W1 O20 2.025(4) . ?
W1 O33 1.692(5) . ?
W1 O44 2.029(5) . ?
W1 O48 2.009(4) . ?
V1 Na4 3.337(3) . ?
V1 O12 1.924(4) . ?
V1 O20 1.929(5) . ?
V1 O30 1.598(4) . ?
V1 O34 1.976(5) . ?
V1 O43 1.979(5) . ?
V2 Na2 3.513(6) . ?
V2 O11 1.942(5) . ?
V2 O21 2.007(5) . ?
V2 O25 1.959(5) . ?
V2 O29 1.965(5) 7_656 ?
V2 O41 1.581(6) . ?
V3 Na3 3.496(4) . ?
V3 Na5 3.414(7) . ?
V3 O1 1.921(5) . ?
V3 O8 1.962(5) . ?
V3 O10 1.969(5) . ?
V3 O44 1.945(5) . ?
V3 O47 1.605(5) . ?
V4 O4 2.009(5) 7_656 ?
V4 O7 1.573(5) . ?
V4 O9 1.960(5) . ?
V4 O32 1.958(5) . ?
V4 O53 1.946(5) . ?
V5 Na2 3.522(6) . ?
V5 O17 1.587(5) . ?
V5 O18 1.951(5) . ?
V5 O28 2.001(4) . ?
V5 O36 1.957(5) . ?
V5 O46 1.971(5) . ?
V6 Na1 3.324(3) . ?
V6 O35 1.983(5) . ?
V6 O39 1.978(5) . ?
V6 O42 1.603(4) . ?
V6 O44 1.932(5) . ?
V6 O48 1.933(4) . ?
V7 Na2 3.488(6) . ?
V7 Na6 3.566(6) . ?
V7 O20 1.926(4) . ?
V7 O31 1.980(5) . ?
V7 O45 1.980(5) . ?
V7 O48 1.939(4) . ?
V7 O52 1.609(4) . ?
V8 Na7 3.567(4) . ?
V8 O2 1.568(5) . ?
V8 O15 2.001(5) . ?
V8 O16 1.962(5) 7_656 ?
V8 O19 1.932(6) . ?
V8 O40 1.938(6) . ?
V9 Na7 3.378(3) . ?
V9 O1 1.942(5) . ?
V9 O12 1.936(4) . ?
V9 O14 1.979(5) . ?
V9 O27 1.979(5) . ?
V9 O38 1.599(5) . ?
V10 Na5 3.559(8) 7_656 ?
V10 O3 1.946(5) . ?
V10 O22 1.971(5) . ?
V10 O24 1.972(5) . ?
V10 O37 1.576(5) . ?
V10 O51 1.986(5) 7_656 ?
S1 Na1 3.327(6) . ?
S1 O5 1.379(6) . ?
S1 O6 1.243(11) . ?
S1 O13 1.996(14) . ?
S1 O23 1.393(11) . ?
S2 Na1 3.365(5) . ?
S2 O5 1.392(7) . ?
S2 O13 1.428(14) . ?
S2 O26 1.425(14) . ?
S2 O49 2.048(14) . ?
S2 O50 1.300(12) . ?
P1 Na2 3.167(6) . ?
P1 Na6 3.029(6) . ?
P1 O3 1.508(5) . ?
P1 O18 1.524(5) . ?
P1 O25 1.524(5) . ?
P1 C25 1.809(5) . ?
P2 Na1 3.207(3) . ?
P2 Na3 3.149(5) . ?
P2 Na5 3.191(8) . ?
P2 O4 1.496(5) . ?
P2 O10 1.520(6) . ?
P2 O35 1.518(5) . ?
P2 C7 1.786(4) . ?
P3 Na7 3.060(4) 7_656 ?
P3 O11 1.500(5) . ?
P3 O16 1.524(5) . ?
P3 O22 1.533(5) . ?
P3 C19 1.803(5) . ?
P4 Na3 3.204(5) . ?
P4 Na5 3.113(8) . ?
P4 Na7 3.173(4) . ?
P4 O8 1.519(5) . ?
P4 O14 1.526(5) . ?
P4 O51 1.495(5) . ?
P4 C1 1.799(7) . ?
P5 Na1 3.001(4) 7_656 ?
P5 O19 1.490(6) . ?
P5 O29 1.530(5) . ?
P5 O32 1.526(6) . ?
P5 C49 1.798(6) . ?
P6 Na4 3.180(3) . ?
P6 Na7 3.103(4) . ?
P6 O15 1.501(5) . ?
P6 O27 1.515(5) . ?
P6 O43 1.521(5) . ?
P6 C55 1.791(4) . ?
P7 Na4 3.051(3) . ?
P7 O40 1.533(6) . ?
P7 O46 1.529(5) . ?
P7 O53 1.498(5) . ?
P7 C43 1.775(6) . ?
P8 Na2 3.045(6) . ?
P8 Na4 3.283(3) . ?
P8 Na6 3.113(6) . ?
P8 O28 1.508(4) . ?
P8 O31 1.520(5) . ?
P8 O34 1.523(5) . ?
P8 C31 1.796(4) . ?
P9 Na1 3.260(3) . ?
P9 Na2 3.113(6) . ?
P9 Na6 3.156(6) . ?
P9 O21 1.507(5) . ?
P9 O39 1.525(5) . ?
P9 O45 1.510(5) . ?
P9 C13 1.814(5) . ?
P10 Na3 3.005(4) 7_656 ?
P10 Na5 3.201(8) 7_656 ?
P10 O9 1.523(5) . ?
P10 O24 1.524(5) . ?
P10 O36 1.514(4) . ?
P10 C37 1.784(5) . ?
Na1 O4 2.958(6) . ?
Na1 O21 3.004(6) . ?
Na1 O23 2.334(13) . ?
Na1 O26 2.231(14) . ?
Na1 O29 2.380(6) 7_656 ?
Na1 O32 2.444(6) 7_656 ?
Na1 O35 2.426(5) . ?
Na1 O39 2.399(5) . ?
Na2 O18 2.548(8) . ?
Na2 O21 2.428(7) . ?
Na2 O25 2.568(8) . ?
Na2 O28 2.575(7) . ?
Na2 O31 2.469(7) . ?
Na2 O45 2.726(8) . ?
Na2 O49 2.383(14) . ?
Na3 O4 2.837(8) . ?
Na3 O8 2.383(7) . ?
Na3 O9 2.497(6) 7_656 ?
Na3 O10 2.357(7) . ?
Na3 O24 2.420(6) 7_656 ?
Na3 O51 2.908(7) . ?
Na4 O6 2.252(14) . ?
Na4 O15 2.778(6) . ?
Na4 O34 2.463(6) . ?
Na4 O40 2.422(6) . ?
Na4 O43 2.472(5) . ?
Na4 O46 2.445(6) . ?
Na4 O49 2.461(13) . ?
Na4 O50 2.603(13) . ?
Na5 O4 2.788(9) . ?
Na5 O8 2.485(10) . ?
Na5 O9 2.674(9) 7_656 ?
Na5 O10 2.546(9) . ?
Na5 O13 2.914(16) . ?
Na5 O24 2.507(9) 7_656 ?
Na5 O26 2.754(18) . ?
Na5 O51 2.696(10) . ?
Na6 O18 2.476(7) . ?
Na6 O21 2.614(8) . ?
Na6 O25 2.468(7) . ?
Na6 O28 2.733(8) . ?
Na6 O31 2.389(7) . ?
Na6 O45 2.582(8) . ?
Na7 O13 2.053(13) . ?
Na7 O14 2.394(6) . ?
Na7 O15 2.549(7) . ?
Na7 O16 2.475(6) 7_656 ?
Na7 O22 2.428(6) 7_656 ?
Na7 O27 2.571(6) . ?
Na7 O50 2.445(13) . ?
Na7 O51 2.877(6) . ?
O13 O50 1.278(18) . ?
C1 C2 1.327(13) . ?
C1 C6 1.410(13) . ?
C2 H2 0.9500 . ?
C2 C3 1.393(14) . ?
C3 H3 0.9500 . ?
C3 C4 1.294(16) . ?
C4 H4 0.9500 . ?
C4 C5 1.383(15) . ?
C5 H5 0.9500 . ?
C5 C6 1.399(13) . ?
C6 H6 0.9500 . ?
C7 C12 1.3900 . ?
C7 C8 1.3900 . ?
C12 H12 0.9500 . ?
C12 C11 1.3900 . ?
C11 H11 0.9500 . ?
C11 C10 1.3900 . ?
C10 H10 0.9500 . ?
C10 C9 1.3900 . ?
C9 H9 0.9500 . ?
C9 C8 1.3900 . ?
C8 H8 0.9500 . ?
C13 C14 1.3900 . ?
C13 C18 1.3900 . ?
C14 H14 0.9500 . ?
C14 C15 1.3900 . ?
C15 H15 0.9500 . ?
C15 C16 1.3900 . ?
C16 H16 0.9500 . ?
C16 C17 1.3900 . ?
C17 H17 0.9500 . ?
C17 C18 1.3900 . ?
C18 H18 0.9500 . ?
C19 C20 1.3900 . ?
C19 C24 1.3900 . ?
C20 H20 0.9500 . ?
C20 C21 1.3900 . ?
C21 H21 0.9500 . ?
C21 C22 1.3900 . ?
C22 H22 0.9500 . ?
C22 C23 1.3900 . ?
C23 H23 0.9500 . ?
C23 C24 1.3900 . ?
C24 H24 0.9500 . ?
C25 C26 1.3900 . ?
C25 C30 1.3900 . ?
C26 H26 0.9500 . ?
C26 C27 1.3900 . ?
C27 H27 0.9500 . ?
C27 C28 1.3900 . ?
C28 H28 0.9500 . ?
C28 C29 1.3900 . ?
C29 H29 0.9500 . ?
C29 C30 1.3900 . ?
C30 H30 0.9500 . ?
C31 C36 1.3900 . ?
C31 C32 1.3900 . ?
C36 H36 0.9500 . ?
C36 C35 1.3900 . ?
C35 H35 0.9500 . ?
C35 C34 1.3900 . ?
C34 H34 0.9500 . ?
C34 C33 1.3900 . ?
C33 H33 0.9500 . ?
C33 C32 1.3900 . ?
C32 H32 0.9500 . ?
C37 C38 1.3900 . ?
C37 C42 1.3900 . ?
C38 H38 0.9500 . ?
C38 C39 1.3900 . ?
C39 H39 0.9500 . ?
C39 C40 1.3900 . ?
C40 H40 0.9500 . ?
C40 C41 1.3900 . ?
C41 H41 0.9500 . ?
C41 C42 1.3900 . ?
C42 H42 0.9500 . ?
C43 C44 1.3900 . ?
C43 C48 1.3900 . ?
C44 H44 0.9500 . ?
C44 C45 1.3900 . ?
C45 H45 0.9500 . ?
C45 C46 1.3900 . ?
C46 H46 0.9500 . ?
C46 C47 1.3900 . ?
C47 H47 0.9500 . ?
C47 C48 1.3900 . ?
C48 H48 0.9500 . ?
C49 C50 1.3900 . ?
C49 C54 1.3900 . ?
C50 C51 1.3900 . ?
C51 C52 1.3900 . ?
C52 H52 0.9500 . ?
C52 C53 1.3900 . ?
C53 H53 0.9500 . ?
C53 C54 1.3900 . ?
C54 H54 0.9500 . ?
C55 C56 1.3900 . ?
C55 C60 1.3900 . ?
C56 H56 0.9500 . ?
C56 C57 1.3900 . ?
C57 H57 0.9500 . ?
C57 C58 1.3900 . ?
C58 H58 0.9500 . ?
C58 C59 1.3900 . ?
C59 H59 0.9500 . ?
C59 C60 1.3900 . ?
C60 H60 0.9500 . ?

loop_
_geom_torsion_atom_site_label_1
_geom_torsion_atom_site_label_2
_geom_torsion_atom_site_label_3
_geom_torsion_atom_site_label_4
_geom_torsion
_geom_torsion_site_symmetry_1
_geom_torsion_site_symmetry_2
_geom_torsion_site_symmetry_3
_geom_torsion_site_symmetry_4
_geom_torsion_publ_flag
S2 O13 O50 Na4 108.1(17) . . . . ?
S2 O13 O50 Na7 -178.1(8) . . . . ?
P1 C25 C26 C27 -178.4(5) . . . . ?
P1 C25 C30 C29 178.5(5) . . . . ?
P2 C7 C12 C11 -176.4(6) . . . . ?
P2 C7 C8 C9 176.3(6) . . . . ?
P3 C19 C20 C21 -178.7(5) . . . . ?
P3 C19 C24 C23 178.7(5) . . . . ?
P4 C1 C2 C3 -176.4(8) . . . . ?
P4 C1 C6 C5 175.5(8) . . . . ?
P5 C49 C50 C51 176.0(9) . . . . ?
P5 C49 C54 C53 -175.8(9) . . . . ?
P6 C55 C56 C57 179.3(5) . . . . ?
P6 C55 C60 C59 -179.3(5) . . . . ?
P7 C43 C44 C45 -173.8(7) . . . . ?
P7 C43 C48 C47 173.6(8) . . . . ?
P8 C31 C36 C35 -180.0(6) . . . . ?
P8 C31 C32 C33 180.0(6) . . . . ?
P9 C13 C14 C15 -178.9(5) . . . . ?
P9 C13 C18 C17 178.9(6) . . . . ?
P10 C37 C38 C39 176.9(5) . . . . ?
P10 C37 C42 C41 -176.9(5) . . . . ?
Na1 S1 O5 W1 -150.0(11) . . . . ?
Na1 S1 O6 Na4 147.2(5) . . . . ?
Na1 S2 O5 W1 150.2(11) . . . . ?
Na1 S2 O13 Na5 3.9(9) . . . . ?
Na1 S2 O13 Na7 141.3(13) . . . . ?
Na1 S2 O13 O50 144.9(8) . . . . ?
Na1 S2 O26 Na5 -122.1(15) . . . . ?
Na1 S2 O50 Na4 90.9(13) . . . . ?
Na1 S2 O50 Na7 -122.9(11) . . . . ?
Na1 S2 O50 O13 -124.8(13) . . . . ?
Na1 P2 O4 V4 -92.5(19) . . . 7_656 ?
Na1 P2 O4 Na3 116.61(19) . . . . ?
Na1 P2 O4 Na5 88.2(2) . . . . ?
Na1 P2 O10 V3 64.5(5) . . . . ?
Na1 P2 O10 Na3 -83.8(2) . . . . ?
Na1 P2 O10 Na5 -50.7(3) . . . . ?
Na1 P2 O35 V6 -123.1(6) . . . . ?
Na1 P2 C7 C12 -115.4(4) . . . . ?
Na1 P2 C7 C8 68.3(5) . . . . ?
Na1 P5 O19 V8 -173.6(12) 7_656 . . . ?
Na1 P5 O29 V2 -174.9(7) 7_656 . . 7_656 ?
Na1 P5 O32 V4 167.7(8) 7_656 . . . ?
Na1 P5 C49 C50 96.8(6) 7_656 . . . ?
Na1 P5 C49 C54 -87.3(7) 7_656 . . . ?
Na1 P9 O21 V2 92.4(8) . . . . ?
Na1 P9 O21 Na2 -103.1(3) . . . . ?
Na1 P9 O21 Na6 -127.0(3) . . . . ?
Na1 P9 O39 V6 130.6(6) . . . . ?
Na1 P9 O45 V7 -36.0(6) . . . . ?
Na1 P9 O45 Na2 60.5(3) . . . . ?
Na1 P9 O45 Na6 82.4(3) . . . . ?
Na1 P9 C13 C14 -19.6(5) . . . . ?
Na1 P9 C13 C18 161.6(4) . . . . ?
Na2 P1 O3 V10 179.5(5) . . . . ?
Na2 P1 O18 V5 130.2(8) . . . . ?
Na2 P1 O25 V2 -126.2(8) . . . . ?
Na2 P1 C25 C26 -99.3(4) . . . . ?
Na2 P1 C25 C30 82.2(4) . . . . ?
Na2 P8 O28 V5 -174.2(15) . . . . ?
Na2 P8 O31 V7 119.1(5) . . . . ?
Na2 P8 O34 V1 -80.8(5) . . . . ?
Na2 P8 O34 Na4 44.2(3) . . . . ?
Na2 P8 C31 C36 -65.1(5) . . . . ?
Na2 P8 C31 C32 114.9(4) . . . . ?
Na2 P9 O21 V2 -164.6(9) . . . . ?
Na2 P9 O21 Na1 103.1(3) . . . . ?
Na2 P9 O39 V6 83.6(5) . . . . ?
Na2 P9 O39 Na1 -47.0(3) . . . . ?
Na2 P9 O45 V7 -96.5(5) . . . . ?
Na2 P9 C13 C14 105.1(4) . . . . ?
Na2 P9 C13 C18 -73.8(5) . . . . ?
Na3 P2 O4 V4 150.9(19) . . . 7_656 ?
Na3 P2 O4 Na1 -116.61(19) . . . . ?
Na3 P2 O10 V3 148.3(7) . . . . ?
Na3 P2 O35 V6 -70.1(6) . . . . ?
Na3 P2 O35 Na1 53.0(4) . . . . ?
Na3 P2 C7 C12 97.1(4) . . . . ?
Na3 P2 C7 C8 -79.2(5) . . . . ?
Na3 P4 O8 V3 -150.1(7) . . . . ?
Na3 P4 O14 V9 66.7(6) . . . . ?
Na3 P4 O14 Na7 -60.6(4) . . . . ?
Na3 P4 O51 V10 -126(2) . . . 7_656 ?
Na3 P4 O51 Na7 123.4(2) . . . . ?
Na3 P4 C1 C2 53.3(10) . . . . ?
Na3 P4 C1 C6 -118.9(7) . . . . ?
Na3 P10 O9 V4 -161.2(8) 7_656 . . . ?
Na3 P10 O24 V10 173.9(7) 7_656 . . . ?
Na3 P10 O36 V5 -179.1(3) 7_656 . . . ?
Na3 P10 C37 C38 89.8(4) 7_656 . . . ?
Na3 P10 C37 C42 -93.3(4) 7_656 . . . ?
Na4 P6 O15 V8 115.8(10) . . . . ?
Na4 P6 O15 Na7 -101.4(2) . . . . ?
Na4 P6 O27 V9 -49.9(5) . . . . ?
Na4 P6 O27 Na7 54.4(2) . . . . ?
Na4 P6 O43 V1 116.4(5) . . . . ?
Na4 P6 C55 C56 -20.5(5) . . . . ?
Na4 P6 C55 C60 158.8(3) . . . . ?
Na4 P7 O40 V8 175.2(9) . . . . ?
Na4 P7 O46 V5 -153.2(7) . . . . ?
Na4 P7 O53 V4 -170.2(12) . . . . ?
Na4 P7 C43 C44 -87.7(5) . . . . ?
Na4 P7 C43 C48 98.6(5) . . . . ?
Na4 P8 O28 V5 -80.4(14) . . . . ?
Na4 P8 O28 Na2 93.9(2) . . . . ?
Na4 P8 O28 Na6 116.8(2) . . . . ?
Na4 P8 O31 V7 62.3(5) . . . . ?
Na4 P8 O31 Na2 -56.8(3) . . . . ?
Na4 P8 O31 Na6 -81.8(3) . . . . ?
Na4 P8 O34 V1 -125.1(6) . . . . ?
Na4 P8 C31 C36 75.8(5) . . . . ?
Na4 P8 C31 C32 -104.2(4) . . . . ?
Na5 P2 O4 V4 179(100) . . . 7_656 ?
Na5 P2 O4 Na1 -88.2(2) . . . . ?
Na5 P2 O10 V3 115.2(6) . . . . ?
Na5 P2 O35 V6 -78.0(5) . . . . ?
Na5 P2 O35 Na1 45.1(3) . . . . ?
Na5 P2 C7 C12 98.5(5) . . . . ?
Na5 P2 C7 C8 -77.9(6) . . . . ?
Na5 P4 O8 V3 -117.2(6) . . . . ?
Na5 P4 O14 V9 76.3(5) . . . . ?
Na5 P4 O14 Na7 -51.1(3) . . . . ?
Na5 P4 O51 V10 -154(2) . . . 7_656 ?
Na5 P4 O51 Na7 95.2(3) . . . . ?
Na5 P4 C1 C2 51.8(11) . . . . ?
Na5 P4 C1 C6 -120.4(7) . . . . ?
Na5 P10 O9 V4 -130.1(8) 7_656 . . . ?
Na5 P10 O24 V10 141.1(7) 7_656 . . . ?
Na5 P10 O36 V5 -177.9(4) 7_656 . . . ?
Na5 P10 C37 C38 88.0(5) 7_656 . . . ?
Na5 P10 C37 C42 -95.1(4) 7_656 . . . ?
Na5 O13 O50 S2 57.9(11) . . . . ?
Na5 O13 O50 Na4 166.0(9) . . . . ?
Na5 O13 O50 Na7 -120.2(12) . . . . ?
Na6 P1 O3 V10 178.6(4) . . . . ?
Na6 P1 O18 V5 154.9(8) . . . . ?
Na6 P1 O25 V2 -150.8(8) . . . . ?
Na6 P1 C25 C26 -98.5(4) . . . . ?
Na6 P1 C25 C30 83.1(4) . . . . ?
Na6 P8 O28 V5 162.9(15) . . . . ?
Na6 P8 O31 V7 144.2(6) . . . . ?
Na6 P8 O34 V1 -74.3(6) . . . . ?
Na6 P8 O34 Na4 50.8(4) . . . . ?
Na6 P8 C31 C36 -68.5(5) . . . . ?
Na6 P8 C31 C32 111.5(4) . . . . ?
Na6 P9 O21 V2 -140.7(9) . . . . ?
Na6 P9 O21 Na1 127.0(3) . . . . ?
Na6 P9 O39 V6 77.0(5) . . . . ?
Na6 P9 O39 Na1 -53.6(4) . . . . ?
Na6 P9 O45 V7 -118.5(6) . . . . ?
Na6 P9 C13 C14 114.4(4) . . . . ?
Na6 P9 C13 C18 -64.5(5) . . . . ?
Na7 P3 O11 V2 -176.8(5) 7_656 . . . ?
Na7 P3 O16 V8 140.0(9) 7_656 . . 7_656 ?
Na7 P3 O22 V10 -153.8(7) 7_656 . . . ?
Na7 P3 C19 C20 97.6(4) 7_656 . . . ?
Na7 P3 C19 C24 -81.1(4) 7_656 . . . ?
Na7 P4 O8 V3 -66.2(6) . . . . ?
Na7 P4 O8 Na3 84.0(3) . . . . ?
Na7 P4 O8 Na5 51.0(3) . . . . ?
Na7 P4 O14 V9 127.3(6) . . . . ?
Na7 P4 O51 V10 111(2) . . . 7_656 ?
Na7 P4 O51 Na3 -123.4(2) . . . . ?
Na7 P4 O51 Na5 -95.2(3) . . . . ?
Na7 P4 C1 C2 -93.6(9) . . . . ?
Na7 P4 C1 C6 94.1(8) . . . . ?
Na7 P6 O15 V8 -142.8(11) . . . . ?
Na7 P6 O15 Na4 101.4(2) . . . . ?
Na7 P6 O27 V9 -104.4(5) . . . . ?
Na7 P6 O43 V1 68.9(5) . . . . ?
Na7 P6 O43 Na4 -47.5(3) . . . . ?
Na7 P6 C55 C56 104.2(4) . . . . ?
Na7 P6 C55 C60 -76.5(4) . . . . ?
Na7 O13 O50 S2 178.1(8) . . . . ?
Na7 O13 O50 Na4 -73.8(17) . . . . ?
O3 P1 O18 V5 12.0(8) . . . . ?
O3 P1 O18 Na2 -118.3(3) . . . . ?
O3 P1 O18 Na6 -142.9(3) . . . . ?
O3 P1 O25 V2 -7.7(8) . . . . ?
O3 P1 O25 Na2 118.5(3) . . . . ?
O3 P1 O25 Na6 143.1(3) . . . . ?
O3 P1 C25 C26 81.5(4) . . . . ?
O3 P1 C25 C30 -97.0(4) . . . . ?
O4 P2 O10 V3 136.7(5) . . . . ?
O4 P2 O10 Na3 -11.6(4) . . . . ?
O4 P2 O10 Na5 21.5(4) . . . . ?
O4 P2 O35 V6 -143.8(4) . . . . ?
O4 P2 O35 Na1 -20.8(4) . . . . ?
O4 P2 C7 C12 167.0(4) . . . . ?
O4 P2 C7 C8 -9.4(6) . . . . ?
O5 S1 O6 Na4 -24(2) . . . . ?
O5 S1 O23 Na1 27.3(11) . . . . ?
O5 S2 O13 Na5 97.4(5) . . . . ?
O5 S2 O13 Na7 -125.2(16) . . . . ?
O5 S2 O13 O50 -121.6(9) . . . . ?
O5 S2 O26 Na1 27.0(15) . . . . ?
O5 S2 O26 Na5 -95.2(6) . . . . ?
O5 S2 O50 Na4 -58.5(11) . . . . ?
O5 S2 O50 Na7 87.8(10) . . . . ?
O5 S2 O50 O13 85.9(10) . . . . ?
O6 S1 O5 W1 22(3) . . . . ?
O6 S1 O23 Na1 -156.1(10) . . . . ?
O8 P4 O14 V9 19.2(6) . . . . ?
O8 P4 O14 Na7 -108.1(3) . . . . ?
O8 P4 O51 V10 -135(2) . . . 7_656 ?
O8 P4 O51 Na3 -10.0(3) . . . . ?
O8 P4 O51 Na5 18.2(3) . . . . ?
O8 P4 O51 Na7 113.4(3) . . . . ?
O8 P4 C1 C2 99.8(9) . . . . ?
O8 P4 C1 C6 -72.5(8) . . . . ?
O9 P10 O24 V10 152.1(6) . . . . ?
O9 P10 O24 Na3 -21.8(3) . . . 7_656 ?
O9 P10 O24 Na5 11.0(4) . . . 7_656 ?
O9 P10 O36 V5 118.5(5) . . . . ?
O9 P10 C37 C38 148.0(4) . . . . ?
O9 P10 C37 C42 -35.1(5) . . . . ?
O10 P2 O4 V4 160.1(18) . . . 7_656 ?
O10 P2 O4 Na1 -107.4(2) . . . . ?
O10 P2 O4 Na3 9.2(3) . . . . ?
O10 P2 O4 Na5 -19.3(3) . . . . ?
O10 P2 O35 V6 -21.9(6) . . . . ?
O10 P2 O35 Na1 101.2(3) . . . . ?
O10 P2 C7 C12 48.7(5) . . . . ?
O10 P2 C7 C8 -127.7(4) . . . . ?
O11 P3 O16 V8 18.5(9) . . . 7_656 ?
O11 P3 O16 Na7 -121.6(3) . . . 7_656 ?
O11 P3 O22 V10 -33.5(7) . . . . ?
O11 P3 O22 Na7 120.3(3) . . . 7_656 ?
O11 P3 C19 C20 -82.3(4) . . . . ?
O11 P3 C19 C24 99.0(4) . . . . ?
O13 S1 O5 W1 95.0(12) . . . . ?
O13 S1 O6 Na4 -94.5(9) . . . . ?
O13 S1 O23 Na1 113.3(9) . . . . ?
O13 S2 O5 W1 14.5(13) . . . . ?
O13 S2 O26 Na1 144.1(12) . . . . ?
O13 S2 O26 Na5 21.9(10) . . . . ?
O13 S2 O50 Na4 -144.3(12) . . . . ?
O13 S2 O50 Na7 1.9(8) . . . . ?
O14 P4 O8 V3 -14.4(7) . . . . ?
O14 P4 O8 Na3 135.7(3) . . . . ?
O14 P4 O8 Na5 102.7(3) . . . . ?
O14 P4 O51 V10 100(2) . . . 7_656 ?
O14 P4 O51 Na3 -134.6(2) . . . . ?
O14 P4 O51 Na5 -106.4(3) . . . . ?
O14 P4 O51 Na7 -11.2(3) . . . . ?
O14 P4 C1 C2 -139.6(9) . . . . ?
O14 P4 C1 C6 48.2(8) . . . . ?
O15 P6 O27 V9 -116.6(5) . . . . ?
O15 P6 O27 Na7 -12.2(3) . . . . ?
O15 P6 O43 V1 128.4(5) . . . . ?
O15 P6 O43 Na4 12.0(3) . . . . ?
O15 P6 C55 C56 46.2(5) . . . . ?
O15 P6 C55 C60 -134.5(4) . . . . ?
O16 P3 O11 V2 -116.9(7) . . . . ?
O16 P3 O22 V10 -156.1(5) . . . . ?
O16 P3 O22 Na7 -2.3(3) . . . 7_656 ?
O16 P3 C19 C20 40.2(4) . . . . ?
O16 P3 C19 C24 -138.5(4) . . . . ?
O18 P1 O3 V10 -120.8(6) . . . . ?
O18 P1 O25 V2 -132.3(7) . . . . ?
O18 P1 O25 Na2 -6.1(3) . . . . ?
O18 P1 O25 Na6 18.5(3) . . . . ?
O18 P1 C25 C26 -155.5(4) . . . . ?
O18 P1 C25 C30 26.0(5) . . . . ?
O19 P5 O29 V2 -45.1(7) . . . 7_656 ?
O19 P5 O29 Na1 129.8(3) . . . 7_656 ?
O19 P5 O32 V4 38.6(8) . . . . ?
O19 P5 O32 Na1 -129.2(3) . . . 7_656 ?
O19 P5 C49 C50 -84.7(7) . . . . ?
O19 P5 C49 C54 91.2(7) . . . . ?
O21 P9 O39 V6 137.6(4) . . . . ?
O21 P9 O39 Na1 7.1(3) . . . . ?
O21 P9 O45 V7 -110.2(5) . . . . ?
O21 P9 O45 Na2 -13.7(3) . . . . ?
O21 P9 O45 Na6 8.2(3) . . . . ?
O21 P9 C13 C14 54.6(5) . . . . ?
O21 P9 C13 C18 -124.3(5) . . . . ?
O22 P3 O11 V2 124.2(7) . . . . ?
O22 P3 O16 V8 142.3(7) . . . 7_656 ?
O22 P3 O16 Na7 2.3(3) . . . 7_656 ?
O22 P3 C19 C20 153.0(4) . . . . ?
O22 P3 C19 C24 -25.7(4) . . . . ?
O23 S1 O5 W1 -165.5(11) . . . . ?
O23 S1 O6 Na4 163.4(9) . . . . ?
O24 P10 O9 V4 -140.2(7) . . . . ?
O24 P10 O9 Na3 21.0(3) . . . 7_656 ?
O24 P10 O9 Na5 -10.1(3) . . . 7_656 ?
O24 P10 O36 V5 -121.8(5) . . . . ?
O24 P10 C37 C38 34.5(5) . . . . ?
O24 P10 C37 C42 -148.6(4) . . . . ?
O25 P1 O3 V10 118.9(6) . . . . ?
O25 P1 O18 V5 136.4(6) . . . . ?
O25 P1 O18 Na2 6.2(4) . . . . ?
O25 P1 O18 Na6 -18.4(3) . . . . ?
O25 P1 C25 C26 -41.7(5) . . . . ?
O25 P1 C25 C30 139.9(4) . . . . ?
O26 S2 O5 W1 137.3(11) . . . . ?
O26 S2 O13 Na5 -20.4(9) . . . . ?
O26 S2 O13 Na7 117.0(17) . . . . ?
O26 S2 O13 O50 120.6(11) . . . . ?
O26 S2 O50 Na4 119.6(11) . . . . ?
O26 S2 O50 Na7 -94.1(13) . . . . ?
O26 S2 O50 O13 -96.1(13) . . . . ?
O27 P6 O15 V8 -130.4(9) . . . . ?
O27 P6 O15 Na4 113.8(3) . . . . ?
O27 P6 O15 Na7 12.4(3) . . . . ?
O27 P6 O43 V1 6.7(6) . . . . ?
O27 P6 O43 Na4 -109.7(3) . . . . ?
O27 P6 C55 C56 164.5(4) . . . . ?
O27 P6 C55 C60 -16.2(4) . . . . ?
O28 P8 O31 V7 135.4(4) . . . . ?
O28 P8 O31 Na2 16.3(3) . . . . ?
O28 P8 O31 Na6 -8.8(4) . . . . ?
O28 P8 O34 V1 -143.8(4) . . . . ?
O28 P8 O34 Na4 -18.7(3) . . . . ?
O28 P8 C31 C36 -1.6(5) . . . . ?
O28 P8 C31 C32 178.4(4) . . . . ?
O29 P5 O19 V8 128.4(14) . . . . ?
O29 P5 O32 V4 162.5(7) . . . . ?
O29 P5 O32 Na1 -5.2(3) . . . 7_656 ?
O29 P5 C49 C50 153.0(6) . . . . ?
O29 P5 C49 C54 -31.1(8) . . . . ?
O31 P8 O28 V5 170.3(14) . . . . ?
O31 P8 O28 Na2 -15.5(3) . . . . ?
O31 P8 O28 Na6 7.4(3) . . . . ?
O31 P8 O34 V1 -21.8(6) . . . . ?
O31 P8 O34 Na4 103.2(3) . . . . ?
O31 P8 C31 C36 -119.7(4) . . . . ?
O31 P8 C31 C32 60.3(5) . . . . ?
O32 P5 O19 V8 -111.5(14) . . . . ?
O32 P5 O29 V2 -169.5(6) . . . 7_656 ?
O32 P5 O29 Na1 5.4(3) . . . 7_656 ?
O32 P5 C49 C50 38.1(7) . . . . ?
O32 P5 C49 C54 -146.0(6) . . . . ?
O34 P8 O28 V5 -66.1(15) . . . . ?
O34 P8 O28 Na2 108.1(3) . . . . ?
O34 P8 O28 Na6 131.1(3) . . . . ?
O34 P8 O31 V7 12.8(6) . . . . ?
O34 P8 O31 Na2 -106.4(3) . . . . ?
O34 P8 O31 Na6 -131.4(3) . . . . ?
O34 P8 C31 C36 119.3(4) . . . . ?
O34 P8 C31 C32 -60.7(5) . . . . ?
O35 P2 O4 V4 -76.3(19) . . . 7_656 ?
O35 P2 O4 Na1 16.2(3) . . . . ?
O35 P2 O4 Na3 132.9(3) . . . . ?
O35 P2 O4 Na5 104.4(3) . . . . ?
O35 P2 O10 V3 13.9(6) . . . . ?
O35 P2 O10 Na3 -134.4(3) . . . . ?
O35 P2 O10 Na5 -101.3(3) . . . . ?
O35 P2 C7 C12 -71.9(5) . . . . ?
O35 P2 C7 C8 111.7(4) . . . . ?
O36 P10 O9 V4 -16.0(8) . . . . ?
O36 P10 O9 Na3 145.2(3) . . . 7_656 ?
O36 P10 O9 Na5 114.1(3) . . . 7_656 ?
O36 P10 O24 V10 28.1(7) . . . . ?
O36 P10 O24 Na3 -145.8(3) . . . 7_656 ?
O36 P10 O24 Na5 -113.0(3) . . . 7_656 ?
O36 P10 C37 C38 -89.6(4) . . . . ?
O36 P10 C37 C42 87.3(4) . . . . ?
O39 P9 O21 V2 87.1(8) . . . . ?
O39 P9 O21 Na1 -5.3(3) . . . . ?
O39 P9 O21 Na2 -108.4(3) . . . . ?
O39 P9 O21 Na6 -132.3(3) . . . . ?
O39 P9 O45 V7 12.4(6) . . . . ?
O39 P9 O45 Na2 108.9(3) . . . . ?
O39 P9 O45 Na6 130.8(3) . . . . ?
O39 P9 C13 C14 -64.2(5) . . . . ?
O39 P9 C13 C18 117.0(5) . . . . ?
O40 P7 O46 V5 -150.2(6) . . . . ?
O40 P7 O46 Na4 3.0(3) . . . . ?
O40 P7 O53 V4 -111.6(14) . . . . ?
O40 P7 C43 C44 -142.9(5) . . . . ?
O40 P7 C43 C48 43.3(6) . . . . ?
O43 P6 O15 V8 105.4(9) . . . . ?
O43 P6 O15 Na4 -10.4(3) . . . . ?
O43 P6 O15 Na7 -111.8(3) . . . . ?
O43 P6 O27 V9 5.1(6) . . . . ?
O43 P6 O27 Na7 109.5(3) . . . . ?
O43 P6 C55 C56 -71.8(4) . . . . ?
O43 P6 C55 C60 107.5(4) . . . . ?
O45 P9 O21 V2 -148.8(7) . . . . ?
O45 P9 O21 Na1 118.8(2) . . . . ?
O45 P9 O21 Na2 15.8(4) . . . . ?
O45 P9 O21 Na6 -8.1(3) . . . . ?
O45 P9 O39 V6 15.6(6) . . . . ?
O45 P9 O39 Na1 -114.9(3) . . . . ?
O45 P9 C13 C14 173.3(4) . . . . ?
O45 P9 C13 C18 -5.5(5) . . . . ?
O46 P7 O40 V8 172.1(7) . . . . ?
O46 P7 O40 Na4 -3.1(3) . . . . ?
O46 P7 O53 V4 128.8(13) . . . . ?
O46 P7 C43 C44 -31.4(6) . . . . ?
O46 P7 C43 C48 154.8(5) . . . . ?
O49 S2 O5 W1 -120.3(11) . . . . ?
O49 S2 O13 Na5 -173.7(7) . . . . ?
O49 S2 O13 Na7 -36(2) . . . . ?
O49 S2 O13 O50 -32.6(13) . . . . ?
O49 S2 O26 Na1 -54.8(14) . . . . ?
O49 S2 O26 Na5 -177.0(5) . . . . ?
O49 S2 O50 Na4 13.6(7) . . . . ?
O49 S2 O50 Na7 159.9(9) . . . . ?
O49 S2 O50 O13 158.0(9) . . . . ?
O50 S2 O5 W1 -44.3(15) . . . . ?
O50 S2 O13 Na5 -141.0(10) . . . . ?
O50 S2 O13 Na7 -3.6(15) . . . . ?
O50 S2 O26 Na1 -151.4(11) . . . . ?
O50 S2 O26 Na5 86.5(11) . . . . ?
O51 P4 O8 V3 -137.3(5) . . . . ?
O51 P4 O8 Na3 12.8(4) . . . . ?
O51 P4 O8 Na5 -20.1(4) . . . . ?
O51 P4 O14 V9 141.4(5) . . . . ?
O51 P4 O14 Na7 14.0(4) . . . . ?
O51 P4 C1 C2 -17.3(10) . . . . ?
O51 P4 C1 C6 170.5(7) . . . . ?
O53 P7 O40 V8 46.7(8) . . . . ?
O53 P7 O40 Na4 -128.5(3) . . . . ?
O53 P7 O46 V5 -25.7(7) . . . . ?
O53 P7 O46 Na4 127.6(3) . . . . ?
O53 P7 C43 C44 93.7(6) . . . . ?
O53 P7 C43 C48 -80.1(6) . . . . ?
C1 P4 O8 V3 103.5(6) . . . . ?
C1 P4 O8 Na3 -106.4(4) . . . . ?
C1 P4 O8 Na5 -139.4(4) . . . . ?
C1 P4 O14 V9 -95.1(5) . . . . ?
C1 P4 O14 Na7 137.5(4) . . . . ?
C1 P4 O51 V10 -22(2) . . . 7_656 ?
C1 P4 O51 Na3 103.6(3) . . . . ?
C1 P4 O51 Na5 131.8(4) . . . . ?
C1 P4 O51 Na7 -133.0(3) . . . . ?
C1 C2 C3 C4 4.2(18) . . . . ?
C2 C1 C6 C5 2.6(15) . . . . ?
C2 C3 C4 C5 -2.3(19) . . . . ?
C3 C4 C5 C6 0.6(18) . . . . ?
C4 C5 C6 C1 -0.8(16) . . . . ?
C6 C1 C2 C3 -4.2(15) . . . . ?
C7 P2 O4 V4 43.4(19) . . . 7_656 ?
C7 P2 O4 Na1 135.9(3) . . . . ?
C7 P2 O4 Na3 -107.5(3) . . . . ?
C7 P2 O4 Na5 -135.9(3) . . . . ?
C7 P2 O10 V3 -104.2(5) . . . . ?
C7 P2 O10 Na3 107.4(3) . . . . ?
C7 P2 O10 Na5 140.5(3) . . . . ?
C7 P2 O35 V6 95.3(5) . . . . ?
C7 P2 O35 Na1 -141.6(3) . . . . ?
C7 C12 C11 C10 0.0 . . . . ?
C12 C7 C8 C9 0.0 . . . . ?
C12 C11 C10 C9 0.0 . . . . ?
C11 C10 C9 C8 0.0 . . . . ?
C10 C9 C8 C7 0.0 . . . . ?
C8 C7 C12 C11 0.0 . . . . ?
C13 P9 O21 V2 -29.8(8) . . . . ?
C13 P9 O21 Na1 -122.1(3) . . . . ?
C13 P9 O21 Na2 134.8(3) . . . . ?
C13 P9 O21 Na6 110.9(3) . . . . ?
C13 P9 O39 V6 -104.8(5) . . . . ?
C13 P9 O39 Na1 124.6(3) . . . . ?
C13 P9 O45 V7 131.5(5) . . . . ?
C13 P9 O45 Na2 -132.0(3) . . . . ?
C13 P9 O45 Na6 -110.0(3) . . . . ?
C13 C14 C15 C16 0.0 . . . . ?
C14 C13 C18 C17 0.0 . . . . ?
C14 C15 C16 C17 0.0 . . . . ?
C15 C16 C17 C18 0.0 . . . . ?
C16 C17 C18 C13 0.0 . . . . ?
C18 C13 C14 C15 0.0 . . . . ?
C19 P3 O11 V2 3.1(8) . . . . ?
C19 P3 O16 V8 -103.2(7) . . . 7_656 ?
C19 P3 O16 Na7 116.8(3) . . . 7_656 ?
C19 P3 O22 V10 89.2(6) . . . . ?
C19 P3 O22 Na7 -116.9(3) . . . 7_656 ?
C19 C20 C21 C22 0.0 . . . . ?
C20 C19 C24 C23 0.0 . . . . ?
C20 C21 C22 C23 0.0 . . . . ?
C21 C22 C23 C24 0.0 . . . . ?
C22 C23 C24 C19 0.0 . . . . ?
C24 C19 C20 C21 0.0 . . . . ?
C25 P1 O3 V10 -1.4(7) . . . . ?
C25 P1 O18 V5 -108.0(7) . . . . ?
C25 P1 O18 Na2 121.8(3) . . . . ?
C25 P1 O18 Na6 97.2(3) . . . . ?
C25 P1 O25 V2 112.6(7) . . . . ?
C25 P1 O25 Na2 -121.1(3) . . . . ?
C25 P1 O25 Na6 -96.5(3) . . . . ?
C25 C26 C27 C28 0.0 . . . . ?
C26 C25 C30 C29 0.0 . . . . ?
C26 C27 C28 C29 0.0 . . . . ?
C27 C28 C29 C30 0.0 . . . . ?
C28 C29 C30 C25 0.0 . . . . ?
C30 C25 C26 C27 0.0 . . . . ?
C31 P8 O28 V5 53.9(15) . . . . ?
C31 P8 O28 Na2 -131.9(3) . . . . ?
C31 P8 O28 Na6 -109.0(3) . . . . ?
C31 P8 O31 V7 -106.2(5) . . . . ?
C31 P8 O31 Na2 134.6(3) . . . . ?
C31 P8 O31 Na6 109.6(3) . . . . ?
C31 P8 O34 V1 95.8(5) . . . . ?
C31 P8 O34 Na4 -139.1(3) . . . . ?
C31 C36 C35 C34 0.0 . . . . ?
C36 C31 C32 C33 0.0 . . . . ?
C36 C35 C34 C33 0.0 . . . . ?
C35 C34 C33 C32 0.0 . . . . ?
C34 C33 C32 C31 0.0 . . . . ?
C32 C31 C36 C35 0.0 . . . . ?
C37 P10 O9 V4 103.5(7) . . . . ?
C37 P10 O9 Na3 -95.3(3) . . . 7_656 ?
C37 P10 O9 Na5 -126.4(3) . . . 7_656 ?
C37 P10 O24 V10 -93.2(6) . . . . ?
C37 P10 O24 Na3 93.0(3) . . . 7_656 ?
C37 P10 O24 Na5 125.7(3) . . . 7_656 ?
C37 P10 O36 V5 -0.1(6) . . . . ?
C37 C38 C39 C40 0.0 . . . . ?
C38 C37 C42 C41 0.0 . . . . ?
C38 C39 C40 C41 0.0 . . . . ?
C39 C40 C41 C42 0.0 . . . . ?
C40 C41 C42 C37 0.0 . . . . ?
C42 C37 C38 C39 0.0 . . . . ?
C43 P7 O40 V8 -74.3(8) . . . . ?
C43 P7 O40 Na4 110.5(3) . . . . ?
C43 P7 O46 V5 96.3(6) . . . . ?
C43 P7 O46 Na4 -110.5(4) . . . . ?
C43 P7 O53 V4 8.0(15) . . . . ?
C43 C44 C45 C46 0.0 . . . . ?
C44 C43 C48 C47 0.0 . . . . ?
C44 C45 C46 C47 0.0 . . . . ?
C45 C46 C47 C48 0.0 . . . . ?
C46 C47 C48 C43 0.0 . . . . ?
C48 C43 C44 C45 0.0 . . . . ?
C49 P5 O19 V8 8.3(16) . . . . ?
C49 P5 O29 V2 73.7(7) . . . 7_656 ?
C49 P5 O29 Na1 -111.4(4) . . . 7_656 ?
C49 P5 O32 V4 -80.2(8) . . . . ?
C49 P5 O32 Na1 112.0(4) . . . 7_656 ?
C49 C50 C51 C52 0.0 . . . . ?
C50 C49 C54 C53 0.0 . . . . ?
C50 C51 C52 C53 0.0 . . . . ?
C51 C52 C53 C54 0.0 . . . . ?
C52 C53 C54 C49 0.0 . . . . ?
C54 C49 C50 C51 0.0 . . . . ?
C55 P6 O15 V8 -12.1(10) . . . . ?
C55 P6 O15 Na4 -127.9(2) . . . . ?
C55 P6 O15 Na7 130.7(3) . . . . ?
C55 P6 O27 V9 125.8(5) . . . . ?
C55 P6 O27 Na7 -129.8(3) . . . . ?
C55 P6 O43 V1 -114.4(5) . . . . ?
C55 P6 O43 Na4 129.2(3) . . . . ?
C55 C56 C57 C58 0.0 . . . . ?
C56 C55 C60 C59 0.0 . . . . ?
C56 C57 C58 C59 0.0 . . . . ?
C57 C58 C59 C60 0.0 . . . . ?
C58 C59 C60 C55 0.0 . . . . ?
C60 C55 C56 C57 0.0 . . . . ?

loop_
_smtbx_masks_void_nr
_smtbx_masks_void_average_x
_smtbx_masks_void_average_y
_smtbx_masks_void_average_z
_smtbx_masks_void_volume
_smtbx_masks_void_count_electrons
_smtbx_masks_void_content
1 0.000 0.205 0.250 1054.6 347.2 '6 C2N1H8,2 C4N1O1H9,6 CH3OH'
2 0.000 -0.205 0.750 1054.6 350.7 '6 C2N1H8,2 C4N1O1H9,6 CH3OH'
3 0.245 0.371 0.700 166.9 48.9 '1 C4N1O1H9'
4 0.245 0.629 0.200 166.9 49.4 '1 C4N1O1H9'
5 0.250 0.250 1.000 137.8 31.9 '2 ?'
6 0.250 0.750 0.500 137.8 31.9 '2 ?'
7 0.255 0.129 0.300 166.9 50.7 '1 C4N1O1H9'
8 0.255 0.871 0.800 166.9 50.3 '1 C4N1O1H9'
9 0.500 0.295 0.750 1054.6 350.7 '6 C2N1H8,2 C4N1O1H9,6 CH3OH'
10 0.500 0.705 0.250 1054.6 347.2 '6 C2N1H8,2 C4N1O1H9,6 CH3OH'
11 0.745 0.129 0.200 166.9 49.4 '1 C4N1O1H9'
12 0.745 0.871 0.700 166.9 48.9 '1 C4N1O1H9'
13 0.750 0.250 0.500 137.8 31.9 '2 ?'
14 0.750 0.750 1.000 137.8 31.9 '2 ?'
15 0.755 0.371 0.800 166.9 50.3 '1 C4N1O1H9'
16 0.755 0.629 0.300 166.9 50.7 '1 C4N1O1H9'
